data_7134674
loop_
_publ_author_name
'Kr\/oll, Peter Lundg\%ard'
'Strandfelt, Asger'
'Jokumsen, Maria Harbo'
'Nielsen, Mogens Br\/ondsted'

_publ_section_title
;
 Donor/acceptor-substituted radiaannulene segments of 6,6,12-graphyne
;
_journal_issue 52
_journal_name_full 'Chemical Communications'
_journal_page_first 9416
_journal_page_last 9419
_journal_paper_doi 10.1039/D5CC02685G
_journal_volume 61
_journal_year 2025
_chemical_formula_moiety 'C104 H113 O4.258 Si4, C0.587 H0.587 Cl0.885, C0.915 H0.915 Cl1.809'
_chemical_formula_sum 'C105.49 H114.49 Cl2.7 O4.26 Si4'
_chemical_formula_weight 1658.57
_space_group_crystal_system triclinic
_space_group_IT_number 1
_space_group_name_Hall 'P 1'
_space_group_name_H-M_alt 'P 1'
_atom_sites_solution_hydrogens mixed
_atom_sites_solution_primary dual
_audit_creation_date 2025-05-05
_audit_creation_method
;
Olex2 1.5
(compiled 2025.04.05 svn.rf049d14d for OlexSys, GUI svn.r7224)
;
_audit_update_record
;
2025-05-05 deposited with the CCDC.	2025-06-05 downloaded from the CCDC.
;
_cell_angle_alpha 71.243(2)
_cell_angle_beta 73.484(3)
_cell_angle_gamma 75.284(2)
_cell_formula_units_Z 1
_cell_length_a 12.6006(8)
_cell_length_b 14.1684(9)
_cell_length_c 15.1207(10)
_cell_measurement_reflns_used 9928
_cell_measurement_temperature 100.00
_cell_measurement_theta_max 29.436
_cell_measurement_theta_min 2.503
_cell_volume 2411.0(3)
_computing_cell_refinement 'SAINT V8.40B (?, 2016)'
_computing_data_reduction 'SAINT V8.40B (?, 2016)'
_computing_molecular_graphics 'Olex2 1.5 (Dolomanov et al., 2009)'
_computing_publication_material 'Olex2 1.5 (Dolomanov et al., 2009)'
_computing_structure_refinement 'SHELXL 2019/3 (Sheldrick, 2015)'
_computing_structure_solution 'SHELXT 2018/2 (Sheldrick, 2018)'
_diffrn_ambient_temperature 100.00
_diffrn_measured_fraction_theta_full 0.999
_diffrn_measured_fraction_theta_max 0.996
_diffrn_measurement_device_type 'Bruker D8 Venture with Photon III 28'
_diffrn_radiation_type MoK\a
_diffrn_radiation_wavelength 0.71073
_diffrn_reflns_av_R_equivalents 0.0870
_diffrn_reflns_av_unetI/netI 0.0603
_diffrn_reflns_Laue_measured_fraction_full 0.999
_diffrn_reflns_Laue_measured_fraction_max 0.996
_diffrn_reflns_limit_h_max 17
_diffrn_reflns_limit_h_min -17
_diffrn_reflns_limit_k_max 20
_diffrn_reflns_limit_k_min -20
_diffrn_reflns_limit_l_max 21
_diffrn_reflns_limit_l_min -21
_diffrn_reflns_number 173884
_diffrn_reflns_point_group_measured_fraction_full 0.998
_diffrn_reflns_point_group_measured_fraction_max 0.990
_diffrn_reflns_theta_full 25.242
_diffrn_reflns_theta_max 30.539
_diffrn_reflns_theta_min 1.458
_diffrn_source_current 1.0
_diffrn_source_power 0.05
_diffrn_source_voltage 50.0
_exptl_absorpt_coefficient_mu 0.186
_exptl_absorpt_correction_T_max 0.7461
_exptl_absorpt_correction_T_min 0.7150
_exptl_absorpt_correction_type multi-scan
_exptl_absorpt_process_details
;
SADABS-2016/2 (Bruker,2016) was used for absorption correction.
wR2(int) was 0.1231 before and 0.0710 after correction.
The Ratio of minimum to maximum transmission is 0.9583.
The \l/2 correction factor is Not present.
;
_exptl_crystal_colour 'dull yellowish brown'
_exptl_crystal_colour_lustre dull
_exptl_crystal_colour_modifier yellowish
_exptl_crystal_colour_primary brown
_exptl_crystal_density_diffrn 1.142
_exptl_crystal_description plate
_exptl_crystal_F_000 883
_exptl_crystal_preparation 'Slow evaporation'
_exptl_crystal_recrystallization_method 'Slow evaporation'
_exptl_crystal_size_max 0.08
_exptl_crystal_size_mid 0.08
_exptl_crystal_size_min 0.05
_refine_diff_density_max 1.120
_refine_diff_density_min -1.225
_refine_diff_density_rms 0.065
_refine_ls_abs_structure_details
;
 Flack x determined using 8533 quotients [(I+)-(I-)]/[(I+)+(I-)]
 (Parsons, Flack and Wagner, Acta Cryst. B69 (2013) 249-259).
;
_refine_ls_abs_structure_Flack 0.58(6)
_refine_ls_extinction_method none
_refine_ls_goodness_of_fit_ref 1.039
_refine_ls_hydrogen_treatment mixed
_refine_ls_matrix_type full
_refine_ls_number_parameters 1117
_refine_ls_number_reflns 29249
_refine_ls_number_restraints 2189
_refine_ls_restrained_S_all 1.005
_refine_ls_R_factor_all 0.0910
_refine_ls_R_factor_gt 0.0521
_refine_ls_shift/su_max 0.000
_refine_ls_shift/su_mean 0.000
_refine_ls_structure_factor_coef Fsqd
_refine_ls_weighting_details 'w=1/[\s^2^(Fo^2^)+(0.0501P)^2^+1.8723P] where P=(Fo^2^+2Fc^2^)/3'
_refine_ls_weighting_scheme calc
_refine_ls_wR_factor_gt 0.1188
_refine_ls_wR_factor_ref 0.1483
_reflns_Friedel_coverage 0.988
_reflns_Friedel_fraction_full 0.996
_reflns_Friedel_fraction_max 0.984
_reflns_number_gt 20369
_reflns_number_total 29249
_reflns_threshold_expression 'I > 2\s(I)'
_cod_data_source_file d5cc02685g2.cif
_cod_data_source_block mo_d8v6582_0m
_cod_depositor_comments 'Adding full bibliography for 7134672--7134675.cif.'
_cod_original_formula_sum 'C105.49 H114.49 Cl2.70 O4.26 Si4'
_cod_database_code 7134674
_shelx_shelxl_version_number 2019/3
_shelx_space_group_comment
;
The symmetry employed for this shelxl refinement is uniquely defined
by the following loop, which should always be used as a source of
symmetry information in preference to the above space-group names.
They are only intended as comments.
;
_shelx_estimated_absorpt_t_max 0.991
_shelx_estimated_absorpt_t_min 0.985
_olex2_refinement_description
;
1. Fixed Uiso
 At 1.2 times of:
  All C(H) groups
 At 1.5 times of:
  All C(H,H) groups, All C(H,H,H) groups
2. Restrained distances
 C018-C02B = C02B-C02V = C02V-C038 = C038-C03A = C03A-C02Y = C02Y-C018
 1.39 with sigma of 0.01
 C016-C01K = C01K-C02A = C02A-C02H = C02H-C02G = C02G-C036 = C036-C016
 1.39 with sigma of 0.01
 C5-C16 = C16-C2 = C2-C11 = C11-C9 = C9-C3 = C3-C5
 1.39 with sigma of 0.01
 C018-C02V \\sim C02B-C038 \\sim C02V-C03A \\sim C038-C02Y \\sim C03A-C018
\\sim C02Y-C02B
 with sigma of 0.02
 C016-C02A \\sim C01K-C02H \\sim C02A-C02G \\sim C02H-C036 \\sim C02G-C016
\\sim C036-C01K
 with sigma of 0.02
 C5-C2 \\sim C16-C11 \\sim C2-C9 \\sim C11-C3 \\sim C9-C5 \\sim C3-C16
 with sigma of 0.02
 C01Q-C5 \\sim C01Q-C1A
 with sigma of 0.02
 C5-C16 \\sim C1A-C16A
 with sigma of 0.02
 C5-C3 \\sim C1A-C3A
 with sigma of 0.02
 C16-C2 \\sim C16A-C2A
 with sigma of 0.02
 C9-C11 \\sim C9A-C11A
 with sigma of 0.02
 C9-C3 \\sim C9A-C3A
 with sigma of 0.02
 C11-C2 \\sim C11A-C2A
 with sigma of 0.02
 C01Q-C16 \\sim C01Q-C16A
 with sigma of 0.04
 C01Q-C3 \\sim C01Q-C3A
 with sigma of 0.04
 C5-C9 \\sim C1A-C9A
 with sigma of 0.04
 C5-C2 \\sim C1A-C2A
 with sigma of 0.04
 C16-C11 \\sim C16A-C11A
 with sigma of 0.04
 C16-C3 \\sim C16A-C3A
 with sigma of 0.04
 C9-C2 \\sim C9A-C2A
 with sigma of 0.04
 C11-C3 \\sim C11A-C3A
 with sigma of 0.04
 C018-C02B \\sim C10-C8
 with sigma of 0.02
 C018-C02Y \\sim C10-C12
 with sigma of 0.02
 C01S-C02Y \\sim C01S-C12
 with sigma of 0.02
 C02B-C02V \\sim C8-C7
 with sigma of 0.02
 C02V-C038 \\sim C7-C0
 with sigma of 0.02
 C02Y-C03A \\sim C12-C03B
 with sigma of 0.02
 C038-C03A \\sim C0-C03B
 with sigma of 0.02
 C018-C01S \\sim C10-C01S
 with sigma of 0.04
 C018-C02V \\sim C10-C7
 with sigma of 0.04
 C018-C03A \\sim C10-C03B
 with sigma of 0.04
 C01S-C03A \\sim C01S-C03B
 with sigma of 0.04
 C02B-C02Y \\sim C8-C12
 with sigma of 0.04
 C02B-C038 \\sim C8-C0
 with sigma of 0.04
 C02V-C03A \\sim C7-C03B
 with sigma of 0.04
 C02Y-C038 \\sim C12-C0
 with sigma of 0.04
 Cl3-Cl4 \\sim Cl3A-Cl4A
 with sigma of 0.04
3. Restrained planarity
 C018, C02B, C02V, C038, C03A, C02Y
 with sigma of 0.1
 C016, C01K, C02A, C02H, C02G, C036
 with sigma of 0.1
 C5, C16, C2, C11, C9, C3
 with sigma of 0.1
4. Uiso/Uaniso restraints and constraints
All non-hydrogen atoms have similar U: within 2A with sigma of 0.04 and sigma
for terminal atoms of 0.08 within 2A
Uanis(C1A) = Uanis(C5) = Uanis(C3) = Uanis(C3A) = Uanis(C9A) = Uanis(C9) =
Uanis(C11) = Uanis(C11A) = Uanis(C2) = Uanis(C2A) = Uanis(C16) = Uanis(C16A)
Uanis(C5) = Uanis(C1A) = Uanis(C3) = Uanis(C3A) = Uanis(C16) = Uanis(C16A) =
Uanis(C2A) = Uanis(C11A) = Uanis(C2) = Uanis(C9A) = Uanis(C11) = Uanis(C9)
Uanis(C00H) = Uanis(C021) = Uanis(C00I) = Uanis(C027)
Uanis(C00R) = Uanis(C01N)
Uanis(C017) = Uanis(C01U)
Uanis(C015) = Uanis(C016)
Uanis(C00Z) = Uanis(C01L)
Uanis(C00W) = Uanis(C01B)
Uanis(C029) = Uanis(C01J) = Uanis(C00K) = Uanis(C00J)
Uanis(C01P) = Uanis(C01M)
Uanis(C02D) = Uanis(C00F)
Uanis(C00P) = Uanis(C01D)
Uanis(Cl4A) = Uanis(Cl3)
Uanis(C00E) = Uanis(C02N)
Uanis(C00R) = Uanis(C01I)
Uanis(C00M) = Uanis(C02H)
Uanis(C01S) = Uanis(C01Q)
Uanis(Cl3) = Uanis(Cl4A)
5. Rigid body (RIGU) restrains
 All non-hydrogen atoms
 with sigma for 1-2 distances of 0.004 and sigma for 1-3 distances of 0.004
6. Others
 Sof(C1A)=Sof(C16A)=Sof(H16A)=Sof(C3A)=Sof(H3AA)=Sof(C9A)=Sof(H9AA)=Sof(C11A)=
 Sof(C2A)=Sof(H2AA)=1-FVAR(1)
 Sof(C5)=Sof(C16)=Sof(H16)=Sof(C9)=Sof(H9A)=Sof(C11)=Sof(C2)=Sof(H2A)=Sof(C3)=
 Sof(H3A)=FVAR(1)
 Sof(C12)=Sof(C03B)=Sof(H03E)=Sof(C0)=Sof(H0)=Sof(C7)=Sof(C8)=Sof(H8A)=
 Sof(C10)=Sof(H10A)=1-FVAR(2)
 Sof(C018)=Sof(H018)=Sof(C02B)=Sof(H02N)=Sof(O02J)=Sof(C02V)=Sof(C02Y)=
 Sof(C038)=Sof(H038)=Sof(C03A)=Sof(H03D)=FVAR(2)
 Sof(C4)=Sof(H4A)=FVAR(3)
 Sof(C13)=Sof(H13)=FVAR(4)
7.a Ternary CH refined with riding coordinates:
 C00N(H00N), C00U(H00U), C00X(H00X), C01C(H01M), C01H(H01U), C01M(H01X),
 C01P(H01Z), C01Y(H3), C01Z(H4), C025(H025), C4(H4A)
7.b Aromatic/amide H refined with riding coordinates:
 C00C(H00C), C00J(H00J), C00K(H00K), C00Y(H00Y), C018(H018), C019(H019),
 C01F(H01Q), C01J(H01V), C01K(H01W), C029(H029), C02A(H02M), C02B(H02N),
 C02G(H02U), C036(H036), C038(H038), C03A(H03D), C16(H16), C9(H9A), C2(H2A),
 C3(H3A), C16A(H16A), C3A(H3AA), C9A(H9AA), C2A(H2AA), C03B(H03E), C0(H0),
 C8(H8A), C10(H10A), C13(H13)
7.c Idealised Me refined as rotating group:
 C012(H01A,H01B,H01C), C013(H01D,H01E,H01F), C014(H01G,H01H,H01I), C01A(H01J,
 H01K,H01L), C01G(H01R,H01S,H01T), C01T(H01,H,HA), C01W(H1,HB,HC), C020(H02A,
 H02B,H02C), C023(H02G,H02H,H02I), C028(H02J,H02K,H02L), C02C(H02O,H02P,H02Q),
 C02F(H02R,H02S,H02T), C02I(H02V,H02W,H02X), C02K(H02Y,HD,HE), C02L(H02Z,HF,HG),
  C02R(H5,HH,HI), C02T(H6,HJ,HK), C02U(H7,HL,HM), C02W(H8,HN,HO), C02X(H9,HP,
 HQ), C02Z(H10,HR,HS), C031(H03A,H03B,H03C)
;
_olex2_submission_special_instructions 'No special instructions were received'

loop_
_space_group_symop_operation_xyz
'x, y, z'

loop_
_atom_site_label
_atom_site_type_symbol
_atom_site_fract_x
_atom_site_fract_y
_atom_site_fract_z
_atom_site_U_iso_or_equiv
_atom_site_adp_type
_atom_site_occupancy
_atom_site_site_symmetry_order
_atom_site_calc_flag
_atom_site_refinement_flags_posn
_atom_site_refinement_flags_adp
_atom_site_refinement_flags_occupancy
_atom_site_disorder_assembly
_atom_site_disorder_group
Si01 Si 0.38167(13) 0.06321(11) 0.41598(11) 0.0174(3) Uani 1 1 d . U . . .
Si02 Si 0.97625(13) 0.79789(11) 0.31435(11) 0.0173(3) Uani 1 1 d . U . . .
Si03 Si 0.12536(13) 0.08836(11) 0.89945(11) 0.0175(3) Uani 1 1 d . U . . .
Si04 Si 0.72004(13) 0.82301(11) 0.79785(11) 0.0177(3) Uani 1 1 d . U . . .
O009 O -0.1991(4) 0.2043(3) 1.4548(3) 0.0242(10) Uani 1 1 d . U . . .
O00A O 1.3010(4) 0.6814(4) -0.2406(3) 0.0257(11) Uani 1 1 d . U . . .
C00C C 1.0972(6) 0.6365(5) -0.0096(5) 0.0281(15) Uani 1 1 d . U . . .
H00C H 1.078484 0.651974 0.050191 0.034 Uiso 1 1 calc R U . . .
C00D C 0.7295(5) 0.6695(4) 0.5781(4) 0.0164(11) Uani 1 1 d . U . . .
C00E C 0.6730(5) 0.5935(4) 0.5894(4) 0.0177(3) Uani 1 1 d . U . . .
C00F C 0.4187(6) 0.3332(5) 0.7011(5) 0.0192(3) Uani 1 1 d . U . . .
C00G C 0.3173(6) 0.4025(4) 1.0128(4) 0.0191(12) Uani 1 1 d . U . . .
C00H C 0.5595(6) 0.3711(5) 0.4619(5) 0.0185(2) Uani 1 1 d . U . . .
C00I C 0.6011(6) 0.5532(4) 0.6782(5) 0.0185(2) Uani 1 1 d . U . . .
C00J C 0.4645(5) 0.5000(4) 0.9224(4) 0.0191(2) Uani 1 1 d . U . . .
H00J H 0.513031 0.542842 0.919656 0.023 Uiso 1 1 calc R U . . .
C00K C 0.3277(5) 0.3699(4) 0.9323(4) 0.0191(2) Uani 1 1 d . U . . .
H00K H 0.282629 0.323553 0.936289 0.023 Uiso 1 1 calc R U . . .
C00L C 0.7183(6) 0.7537(5) 0.7130(5) 0.0210(13) Uani 1 1 d . U . . .
C00M C 1.2145(5) 0.6507(5) -0.1669(4) 0.0201(3) Uani 1 1 d . U . . .
C00N C 0.2036(6) 0.0033(5) 0.9945(5) 0.0215(12) Uani 1 1 d . U . . .
H00N H 0.146653 -0.027274 1.050779 0.026 Uiso 1 1 calc R U . . .
C00O C 0.2326(6) 0.3709(5) 1.0975(5) 0.0223(13) Uani 1 1 d . U . . .
C00P C 0.7126(5) 0.4196(4) 0.2052(5) 0.0185(3) Uani 1 1 d . U . . .
C00Q C 0.9554(6) 0.8160(6) 0.7383(6) 0.0337(17) Uani 1 1 d . U . . .
C00R C 0.8051(6) 0.7067(4) 0.4891(5) 0.0187(3) Uani 1 1 d . U . . .
C00S C 0.3804(5) 0.1730(5) 0.5601(5) 0.0196(7) Uani 1 1 d . U . . .
C00T C 0.4119(5) 0.3677(5) 0.7663(5) 0.0188(12) Uani 1 1 d . U . . .
C00U C 0.2568(5) -0.0044(5) 0.4715(5) 0.0221(12) Uani 1 1 d . U . . .
H00U H 0.258485 -0.046611 0.429114 0.027 Uiso 1 1 calc R U . . .
C00V C 0.4699(5) 0.4726(4) 0.8406(4) 0.0179(12) Uani 1 1 d . U . . .
C00W C 0.6986(5) 0.4826(5) 0.3679(4) 0.0176(3) Uani 1 1 d . U . . .
C00X C 1.0334(6) 0.8751(5) 0.3654(5) 0.0234(13) Uani 1 1 d . U . . .
H00X H 0.967152 0.920949 0.393554 0.028 Uiso 1 1 calc R U . . .
C00Y C 1.1541(5) 0.5902(5) -0.1830(5) 0.0237(13) Uani 1 1 d . U . . .
H00Y H 1.174460 0.573344 -0.242333 0.028 Uiso 1 1 calc R U . . .
C00Z C 0.2301(6) 0.1479(5) 0.7972(5) 0.0205(3) Uani 1 1 d . U . . .
C010 C 0.6315(5) 0.4134(4) 0.3734(4) 0.0175(11) Uani 1 1 d . U . . .
C011 C 0.7148(6) 0.3904(4) 0.1229(5) 0.0210(12) Uani 1 1 d . U . . .
C012 C 0.0548(7) 0.2810(5) 0.9455(5) 0.0293(16) Uani 1 1 d . U . . .
H01A H 0.104976 0.258791 0.990240 0.044 Uiso 1 1 calc R U . . .
H01B H -0.009085 0.331231 0.966035 0.044 Uiso 1 1 calc R U . . .
H01C H 0.096131 0.311295 0.881125 0.044 Uiso 1 1 calc R U . . .
C013 C -0.0569(6) 0.1418(5) 1.0447(5) 0.0235(13) Uani 1 1 d . U . . .
H01D H -0.097887 0.093832 1.040301 0.035 Uiso 1 1 calc R U . . .
H01E H -0.110522 0.195619 1.069811 0.035 Uiso 1 1 calc R U . . .
H01F H -0.005543 0.106182 1.087837 0.035 Uiso 1 1 calc R U . . .
C014 C 0.5288(7) 0.9532(6) 0.7267(6) 0.0307(15) Uani 1 1 d . U . . .
H01G H 0.455169 0.995573 0.742377 0.046 Uiso 1 1 calc R U . . .
H01H H 0.519416 0.895892 0.708498 0.046 Uiso 1 1 calc R U . . .
H01I H 0.577892 0.993522 0.673321 0.046 Uiso 1 1 calc R U . . .
C015 C 1.0345(5) 0.5771(5) -0.0243(4) 0.0205(3) Uani 1 1 d . U . . .
C016 C 0.0662(5) 0.3084(4) 1.2382(4) 0.0205(3) Uani 1 1 d D U . . .
C017 C 0.1576(6) 0.3443(5) 1.1634(5) 0.0219(3) Uani 1 1 d . U . . .
C018 C 0.3368(8) 0.5143(7) 1.3295(6) 0.0166(13) Uani 0.580(7) 1 d D U P A 1
H018 H 0.295833 0.462182 1.340908 0.020 Uiso 0.580(7) 1 calc R U P A 1
C019 C 1.0646(5) 0.5547(4) -0.1129(4) 0.0222(13) Uani 1 1 d . U . . .
H019 H 1.023112 0.514512 -0.124892 0.027 Uiso 1 1 calc R U . . .
C01A C 1.3643(6) 0.7446(5) -0.2285(5) 0.0272(15) Uani 1 1 d . U . . .
H01J H 1.422790 0.761918 -0.286638 0.041 Uiso 1 1 calc R U . . .
H01K H 1.399442 0.708725 -0.173916 0.041 Uiso 1 1 calc R U . . .
H01L H 1.314230 0.806785 -0.216723 0.041 Uiso 1 1 calc R U . . .
C01B C 0.4025(5) 0.4040(5) 0.8463(4) 0.0176(3) Uani 1 1 d . U . . .
C01C C 0.5207(6) -0.0280(5) 0.3992(5) 0.0221(12) Uani 1 1 d . U . . .
H01M H 0.574647 0.010487 0.346043 0.027 Uiso 1 1 calc R U . . .
C01D C 0.3893(5) 0.4660(4) 1.0085(5) 0.0185(3) Uani 1 1 d . U . . .
C01E C 0.2644(7) 0.0606(7) 1.0296(6) 0.0322(16) Uani 1 1 d . U . . .
H01N H 0.319(5) 0.013(4) 1.070(4) 0.048 Uiso 1 1 d . U . . .
H01O H 0.211(5) 0.113(5) 1.060(5) 0.048 Uiso 1 1 d . U . . .
C01F C 1.1863(6) 0.6736(5) -0.0797(5) 0.0269(15) Uani 1 1 d . U . . .
H01Q H 1.227502 0.714353 -0.068095 0.032 Uiso 1 1 calc R U . . .
C01G C -0.0082(7) -0.0578(6) 0.9231(5) 0.0308(16) Uani 1 1 d . U . . .
H01R H 0.029824 -0.099450 0.974772 0.046 Uiso 1 1 calc R U . . .
H01S H -0.026397 -0.101865 0.893190 0.046 Uiso 1 1 calc R U . . .
H01T H -0.077675 -0.016396 0.949482 0.046 Uiso 1 1 calc R U . . .
C01H C 1.0898(6) 0.6982(5) 0.2693(5) 0.0205(12) Uani 1 1 d . U . . .
H01U H 1.142573 0.673179 0.313731 0.025 Uiso 1 1 calc R U . . .
C01I C 0.2961(6) 0.1813(4) 0.7244(5) 0.0187(3) Uani 1 1 d . U . . .
C01J C 0.6381(5) 0.3851(4) 0.2915(4) 0.0191(2) Uani 1 1 d . U . . .
H01V H 0.590624 0.341107 0.294558 0.023 Uiso 1 1 calc R U . . .
C01K C 0.0369(5) 0.3321(4) 1.3257(4) 0.0213(13) Uani 1 1 d D U . . .
H01W H 0.077965 0.373208 1.336893 0.026 Uiso 1 1 calc R U . . .
C01L C 0.8722(6) 0.7380(5) 0.4167(5) 0.0205(3) Uani 1 1 d . U . . .
C01M C 0.3645(6) 0.1606(5) 0.2993(5) 0.0224(4) Uani 1 1 d . U . . .
H01X H 0.288404 0.203679 0.311594 0.027 Uiso 1 1 calc R U . . .
C01N C 0.7204(5) 0.7131(4) 0.6533(5) 0.0187(3) Uani 1 1 d . U . . .
C01O C 0.0692(6) 0.0112(5) 0.8482(5) 0.0223(13) Uani 1 1 d . U . . .
C01P C 0.7370(6) 0.7266(5) 0.9145(5) 0.0224(4) Uani 1 1 d . U . . .
H01Z H 0.813157 0.683684 0.902499 0.027 Uiso 1 1 calc R U . . .
C01Q C 0.7146(6) 0.3665(5) 0.0538(5) 0.0274(4) Uani 1 1 d D U . . .
C01R C 0.3850(6) 0.4966(5) 1.0911(5) 0.0219(12) Uani 1 1 d . U . . .
C01S C 0.3859(7) 0.5194(5) 1.1605(5) 0.0274(4) Uani 1 1 d D U . . .
C01T C 0.8135(6) 0.9688(5) 0.2552(5) 0.0272(14) Uani 1 1 d . U . . .
H01 H 0.758300 0.940394 0.311727 0.041 Uiso 1 1 calc R U . . .
H H 0.774742 1.012141 0.204501 0.041 Uiso 1 1 calc R U . . .
HA H 0.853658 1.009132 0.272032 0.041 Uiso 1 1 calc R U . . .
C01U C 0.9435(6) 0.5418(5) 0.0509(5) 0.0219(3) Uani 1 1 d . U . . .
C01V C 0.6908(6) 0.5177(5) 0.4481(5) 0.0203(12) Uani 1 1 d . U . . .
C01W C 0.2858(6) -0.0833(5) 0.9598(6) 0.0310(16) Uani 1 1 d . U . . .
H1 H 0.243993 -0.127293 0.949862 0.047 Uiso 1 1 calc R U . . .
HB H 0.330010 -0.122604 1.007814 0.047 Uiso 1 1 calc R U . . .
HC H 0.336369 -0.055783 0.899267 0.047 Uiso 1 1 calc R U . . .
C01X C 0.8424(6) 0.8900(5) 0.7425(5) 0.0254(13) Uani 1 1 d . U . . .
C01Y C 0.5823(6) 0.9131(5) 0.8152(5) 0.0258(13) Uani 1 1 d . U . . .
H3 H 0.528708 0.873560 0.867629 0.031 Uiso 1 1 calc R U . . .
C01Z C 0.0113(6) 0.1887(5) 0.9443(5) 0.0216(13) Uani 1 1 d . U . . .
H4 H -0.041481 0.214337 0.899849 0.026 Uiso 1 1 calc R U . . .
C020 C 0.7325(8) 0.7737(6) 0.9939(5) 0.0338(17) Uani 1 1 d . U . . .
H02A H 0.784540 0.821862 0.969948 0.051 Uiso 1 1 calc R U . . .
H02B H 0.754122 0.720221 1.048925 0.051 Uiso 1 1 calc R U . . .
H02C H 0.655811 0.809253 1.013532 0.051 Uiso 1 1 calc R U . . .
C021 C 0.5418(6) 0.5144(5) 0.7526(5) 0.0185(2) Uani 1 1 d . U . . .
C022 C 1.0892(8) 0.8081(6) 0.4478(6) 0.0342(17) Uani 1 1 d . U . . .
C023 C 1.1585(6) 0.7434(5) 0.1694(5) 0.0240(13) Uani 1 1 d . U . . .
H02G H 1.110511 0.765915 0.122910 0.036 Uiso 1 1 calc R U . . .
H02H H 1.222109 0.691883 0.150955 0.036 Uiso 1 1 calc R U . . .
H02I H 1.186641 0.801354 0.170539 0.036 Uiso 1 1 calc R U . . .
C024 C 0.7847(5) 0.4844(4) 0.2014(4) 0.0189(12) Uani 1 1 d . U . . .
C025 C 0.8983(6) 0.8820(5) 0.2194(5) 0.0219(12) Uani 1 1 d . U . . .
H025 H 0.955070 0.913521 0.163529 0.026 Uiso 1 1 calc R U . . .
C026 C 0.3706(5) 0.2171(4) 0.6363(4) 0.0176(11) Uani 1 1 d . U . . .
C027 C 0.5012(6) 0.3322(4) 0.5351(5) 0.0185(2) Uani 1 1 d . U . . .
C028 C 0.2649(7) -0.0762(6) 0.5700(5) 0.0328(16) Uani 1 1 d . U . . .
H02J H 0.330578 -0.130188 0.563681 0.049 Uiso 1 1 calc R U . . .
H02K H 0.196613 -0.105910 0.598486 0.049 Uiso 1 1 calc R U . . .
H02L H 0.272727 -0.038477 0.611328 0.049 Uiso 1 1 calc R U . . .
C029 C 0.7752(5) 0.5156(4) 0.2822(4) 0.0191(2) Uani 1 1 d . U . . .
H029 H 0.821896 0.560273 0.279121 0.023 Uiso 1 1 calc R U . . .
C02A C -0.0519(5) 0.2959(5) 1.3965(4) 0.0221(13) Uani 1 1 d D U . . .
H02M H -0.071072 0.311787 1.456148 0.026 Uiso 1 1 calc R U . . .
C02B C 0.3391(10) 0.5486(8) 1.4044(7) 0.0217(18) Uani 0.580(7) 1 d D U P A 1
H02N H 0.298327 0.520371 1.466881 0.026 Uiso 0.580(7) 1 calc R U P A 1
C02C C 0.4507(7) 0.2304(6) 0.2646(6) 0.0341(17) Uani 1 1 d . U . . .
H02O H 0.448782 0.259156 0.316037 0.051 Uiso 1 1 calc R U . . .
H02P H 0.432747 0.285226 0.208984 0.051 Uiso 1 1 calc R U . . .
H02Q H 0.525936 0.191660 0.246417 0.051 Uiso 1 1 calc R U . . .
C02D C 0.6834(5) 0.5526(5) 0.5122(5) 0.0192(3) Uani 1 1 d . U . . .
C02F C 0.3677(7) 0.1121(6) 0.2213(5) 0.0339(17) Uani 1 1 d . U . . .
H02R H 0.440870 0.068222 0.208131 0.051 Uiso 1 1 calc R U . . .
H02S H 0.356310 0.165275 0.162776 0.051 Uiso 1 1 calc R U . . .
H02T H 0.307891 0.071659 0.243131 0.051 Uiso 1 1 calc R U . . .
C02G C -0.0850(6) 0.2122(5) 1.2937(4) 0.0261(15) Uani 1 1 d D U . . .
H02U H -0.126676 0.171492 1.282708 0.031 Uiso 1 1 calc R U . . .
C02H C -0.1131(5) 0.2364(4) 1.3806(4) 0.0201(3) Uani 1 1 d D U . . .
C02I C 0.5110(8) -0.1180(6) 0.3672(7) 0.041(2) Uani 1 1 d . U . . .
H02V H 0.584409 -0.162734 0.358853 0.062 Uiso 1 1 calc R U . . .
H02W H 0.486726 -0.092457 0.306359 0.062 Uiso 1 1 calc R U . . .
H02X H 0.455785 -0.155819 0.416039 0.062 Uiso 1 1 calc R U . . .
O02J O 0.4039(6) 0.6638(5) 1.4595(5) 0.0212(13) Uani 0.580(7) 1 d . U P A 1
C02K C -0.2631(6) 0.1413(5) 1.4420(5) 0.0282(15) Uani 1 1 d . U . . .
H02Y H -0.294694 0.176354 1.385225 0.042 Uiso 1 1 calc R U . . .
HD H -0.324394 0.127038 1.498509 0.042 Uiso 1 1 calc R U . . .
HE H -0.214195 0.077575 1.433379 0.042 Uiso 1 1 calc R U . . .
C02L C 0.0118(7) 0.0782(6) 0.7659(6) 0.0320(16) Uani 1 1 d . U . . .
H02Z H -0.059677 0.117353 0.792049 0.048 Uiso 1 1 calc R U . . .
HF H -0.002369 0.035176 0.732628 0.048 Uiso 1 1 calc R U . . .
HG H 0.061017 0.124577 0.720775 0.048 Uiso 1 1 calc R U . . .
C5 C 0.7395(18) 0.3619(14) -0.0443(9) 0.0263(8) Uani 0.300(6) 1 d D U P B 1
C02N C 0.4295(5) 0.2917(4) 0.6242(4) 0.0177(3) Uani 1 1 d . U . . .
C02O C 0.8354(8) 0.9619(7) 0.6421(6) 0.0386(19) Uani 1 1 d . U . . .
C02P C 0.3841(6) 0.1318(5) 0.5003(5) 0.0230(13) Uani 1 1 d . U . . .
C02R C 0.5885(7) 1.0012(6) 0.8489(6) 0.0359(17) Uani 1 1 d . U . . .
H5 H 0.623486 0.975335 0.904276 0.054 Uiso 1 1 calc R U . . .
HH H 0.512415 1.038439 0.867171 0.054 Uiso 1 1 calc R U . . .
HI H 0.633620 1.046564 0.796996 0.054 Uiso 1 1 calc R U . . .
C02S C 0.8682(6) 0.5155(5) 0.1180(5) 0.0211(13) Uani 1 1 d . U . . .
C02T C 0.5729(7) -0.0673(6) 0.4859(6) 0.0306(15) Uani 1 1 d . U . . .
H6 H 0.528258 -0.113865 0.536766 0.046 Uiso 1 1 calc R U . . .
HJ H 0.574191 -0.010255 0.508647 0.046 Uiso 1 1 calc R U . . .
HK H 0.649910 -0.103071 0.468228 0.046 Uiso 1 1 calc R U . . .
C02U C 0.6501(7) 0.6559(6) 0.9480(6) 0.0345(17) Uani 1 1 d . U . . .
H7 H 0.574024 0.696313 0.954100 0.052 Uiso 1 1 calc R U . . .
HL H 0.658476 0.608479 1.010150 0.052 Uiso 1 1 calc R U . . .
HM H 0.662580 0.617870 0.900937 0.052 Uiso 1 1 calc R U . . .
C02V C 0.4000(10) 0.6241(8) 1.3906(7) 0.0236(17) Uani 0.580(7) 1 d D U P A 1
C02W C 1.1120(7) 0.9440(6) 0.2897(5) 0.0335(17) Uani 1 1 d . U . . .
H8 H 1.184746 0.902693 0.269383 0.050 Uiso 1 1 calc R U . . .
HN H 1.123002 0.993716 0.317190 0.050 Uiso 1 1 calc R U . . .
HO H 1.078112 0.979356 0.234227 0.050 Uiso 1 1 calc R U . . .
C02X C 0.8397(7) 0.8239(6) 0.1832(6) 0.0327(16) Uani 1 1 d . U . . .
H9 H 0.896155 0.775132 0.153027 0.049 Uiso 1 1 calc R U . . .
HP H 0.798104 0.871756 0.136143 0.049 Uiso 1 1 calc R U . . .
HQ H 0.787314 0.787829 0.237145 0.049 Uiso 1 1 calc R U . . .
C02Y C 0.3948(9) 0.5564(7) 1.2366(6) 0.0154(14) Uani 0.580(7) 1 d D U P A 1
C02Z C 1.0483(7) 0.6064(5) 0.2693(5) 0.0301(16) Uani 1 1 d . U . . .
H10 H 1.007182 0.576382 0.333859 0.045 Uiso 1 1 calc R U . . .
HR H 1.112792 0.556265 0.249304 0.045 Uiso 1 1 calc R U . . .
HS H 0.998293 0.627284 0.224574 0.045 Uiso 1 1 calc R U . . .
C031 C 0.1454(6) 0.0705(6) 0.4751(6) 0.0322(16) Uani 1 1 d . U . . .
H03A H 0.139173 0.110838 0.518813 0.048 Uiso 1 1 calc R U . . .
H03B H 0.082818 0.033201 0.497952 0.048 Uiso 1 1 calc R U . . .
H03C H 0.142887 0.115487 0.410838 0.048 Uiso 1 1 calc R U . . .
C036 C 0.0044(6) 0.2479(5) 1.2233(5) 0.0265(15) Uani 1 1 d D U . . .
H036 H 0.023965 0.231078 1.164068 0.032 Uiso 1 1 calc R U . . .
C038 C 0.4569(12) 0.6654(9) 1.2982(7) 0.035(2) Uani 0.580(7) 1 d D U P A 1
H038 H 0.497657 0.717616 1.287009 0.042 Uiso 0.580(7) 1 calc R U P A 1
C03A C 0.4554(11) 0.6323(8) 1.2221(6) 0.0263(17) Uani 0.580(7) 1 d D U P A 1
H03D H 0.495673 0.661266 1.159660 0.032 Uiso 0.580(7) 1 calc R U P A 1
C16 C 0.6996(16) 0.2859(12) -0.0574(10) 0.0263(8) Uani 0.300(6) 1 d D U P B 1
H16 H 0.660226 0.241178 -0.004093 0.032 Uiso 0.300(6) 1 calc R U P B 1
C9 C 0.8155(19) 0.4167(14) -0.2142(10) 0.0263(8) Uani 0.300(6) 1 d D U P B 1
H9A H 0.855711 0.460649 -0.267701 0.032 Uiso 0.300(6) 1 calc R U P B 1
C11 C 0.773(2) 0.3415(16) -0.2270(11) 0.0263(8) Uani 0.300(6) 1 d D U P B 1
C2 C 0.7178(19) 0.2755(14) -0.1495(11) 0.0263(8) Uani 0.300(6) 1 d D U P B 1
H2A H 0.691663 0.222925 -0.158833 0.032 Uiso 0.300(6) 1 calc R U P B 1
C3 C 0.7982(19) 0.4272(14) -0.1224(10) 0.0263(8) Uani 0.300(6) 1 d D U P B 1
H3A H 0.826316 0.478620 -0.112966 0.032 Uiso 0.300(6) 1 calc R U P B 1
C1A C 0.7071(9) 0.3291(7) -0.0237(6) 0.0263(8) Uani 0.700(6) 1 d D U P B 2
C16A C 0.6471(8) 0.2526(7) -0.0090(6) 0.0263(8) Uani 0.700(6) 1 d D U P B 2
H16A H 0.606918 0.223740 0.053527 0.032 Uiso 0.700(6) 1 calc R U P B 2
C3A C 0.7641(8) 0.3702(7) -0.1165(6) 0.0263(8) Uani 0.700(6) 1 d D U P B 2
H3AA H 0.804266 0.422801 -0.127536 0.032 Uiso 0.700(6) 1 calc R U P B 2
C9A C 0.7644(9) 0.3370(7) -0.1939(7) 0.0263(8) Uani 0.700(6) 1 d D U P B 2
H9AA H 0.803185 0.366485 -0.256833 0.032 Uiso 0.700(6) 1 calc R U P B 2
C11A C 0.7066(9) 0.2600(7) -0.1764(6) 0.0263(8) Uani 0.700(6) 1 d D U P B 2
C2A C 0.6459(8) 0.2188(7) -0.0848(6) 0.0263(8) Uani 0.700(6) 1 d D U P B 2
H2AA H 0.604005 0.167696 -0.074563 0.032 Uiso 0.700(6) 1 calc R U P B 2
C12 C 0.3632(13) 0.5267(12) 1.2566(9) 0.025(2) Uani 0.420(7) 1 d D U P A 2
C03B C 0.4032(14) 0.6010(12) 1.2704(10) 0.035(2) Uani 0.420(7) 1 d D U P A 2
H03E H 0.442485 0.645525 1.216718 0.042 Uiso 0.420(7) 1 calc R U P A 2
C0 C 0.3871(15) 0.6128(14) 1.3641(11) 0.033(3) Uani 0.420(7) 1 d D U P A 2
H0 H 0.414949 0.663808 1.374511 0.040 Uiso 0.420(7) 1 calc R U P A 2
C7 C 0.3288(16) 0.5458(14) 1.4384(11) 0.029(2) Uani 0.420(7) 1 d D U P A 2
C8 C 0.2893(14) 0.4686(12) 1.4282(9) 0.031(2) Uani 0.420(7) 1 d D U P A 2
H8A H 0.251569 0.423285 1.482157 0.037 Uiso 0.420(7) 1 calc R U P A 2
C10 C 0.3064(13) 0.4595(12) 1.3373(9) 0.030(2) Uani 0.420(7) 1 d D U P A 2
H10A H 0.279742 0.406984 1.328344 0.035 Uiso 0.420(7) 1 calc R U P A 2
C1 C 0.3536(8) 0.6188(7) 1.5551(6) 0.040(2) Uani 1 1 d . U . . .
O2 O 0.6987(7) 0.2216(6) -0.2460(5) 0.076(2) Uani 1 1 d . U . B 2
C6 C 0.7470(8) 0.2678(7) -0.3411(6) 0.0413(19) Uani 1 1 d . U . . .
O1 O 0.7957(13) 0.3365(12) -0.3192(10) 0.027(4) Uani 0.313(16) 1 d . U . B 1
O3 O 0.3067(14) 0.5491(12) 1.5342(11) 0.037(4) Uani 0.365(18) 1 d . U . A 2
H02 H 0.763(4) 1.011(3) 0.635(3) 0.023(11) Uiso 1 1 d . . . . .
H00A H 0.961(4) 0.769(4) 0.702(4) 0.029(12) Uiso 1 1 d . . . . .
HT H 0.897(5) 1.001(4) 0.615(4) 0.045(15) Uiso 1 1 d . . . . .
H02D H 1.151(5) 0.760(5) 0.426(4) 0.057(18) Uiso 1 1 d . . . . .
H00B H 1.026(5) 0.857(4) 0.707(5) 0.051(16) Uiso 1 1 d . . . . .
H02E H 1.037(4) 0.762(4) 0.503(3) 0.020(10) Uiso 1 1 d . . . . .
HU H 0.838(6) 0.926(4) 0.598(4) 0.049(16) Uiso 1 1 d . . . . .
H00D H 0.971(4) 0.773(4) 0.809(4) 0.037(13) Uiso 1 1 d . . . . .
Cl3 Cl 0.9974(3) 0.5158(2) -0.4638(2) 0.0341(5) Uani 0.4498(18) 1 d . U . C 2
Cl4 Cl 1.1473(3) 0.3264(3) -0.4667(3) 0.0483(12) Uani 0.525(8) 1 d . U . D 1
Cl5 Cl 1.1314(3) 0.4139(4) -0.3269(3) 0.122(2) Uani 0.801(10) 1 d . U . D 1
C4 C 1.0594(4) 0.3972(4) -0.3904(4) 0.0419(17) Uani 0.915(17) 1 d . U P D 1
H4A H 1.019178 0.343554 -0.341739 0.050 Uiso 0.915(17) 1 calc R U P D 1
Cl3A Cl 0.9629(3) 0.45454(19) -0.4569(2) 0.0314(10) Uani 0.483(8) 1 d . U . D 1
Cl4A Cl 0.9517(3) 0.5592(3) -0.3174(2) 0.0341(9) Uani 0.436(7) 1 d . . . C 2
H01Y H 0.137(4) -0.029(4) 0.821(3) 0.034(12) Uiso 1 1 d . . . . .
H2 H 0.836(4) 0.932(4) 0.789(4) 0.035(12) Uiso 1 1 d . . . . .
H02F H 1.113(6) 0.841(4) 0.478(5) 0.052(16) Uiso 1 1 d . . . . .
H01P H 0.313(4) 0.099(4) 0.976(3) 0.020(10) Uiso 1 1 d . . . . .
H1A H 0.361(4) 0.647(4) 1.595(3) 0.030(12) Uiso 1 1 d . . . . .
C13 C 0.9455(6) 0.4821(7) -0.4061(8) 0.048(4) Uani 0.59(2) 1 d . U P C 2
H13 H 0.905435 0.429710 -0.395944 0.058 Uiso 0.59(2) 1 calc R U P C 2
H6A H 0.831(4) 0.255(3) -0.346(3) 0.020(10) Uiso 1 1 d . . . E -1
H6B H 0.717(5) 0.333(4) -0.365(4) 0.043(15) Uiso 1 1 d . . . F -1

loop_
_atom_site_aniso_label
_atom_site_aniso_U_11
_atom_site_aniso_U_22
_atom_site_aniso_U_33
_atom_site_aniso_U_23
_atom_site_aniso_U_13
_atom_site_aniso_U_12
Si01 0.0189(8) 0.0197(7) 0.0153(8) -0.0070(6) -0.0020(7) -0.0054(7)
Si02 0.0183(8) 0.0187(7) 0.0140(8) -0.0037(6) 0.0007(6) -0.0073(7)
Si03 0.0184(8) 0.0197(7) 0.0139(8) -0.0044(6) 0.0008(6) -0.0076(7)
Si04 0.0174(8) 0.0210(7) 0.0167(8) -0.0081(6) -0.0014(7) -0.0056(7)
O009 0.026(3) 0.027(2) 0.016(2) -0.0031(18) 0.0049(19) -0.012(2)
O00A 0.023(2) 0.033(2) 0.021(2) -0.0093(19) 0.0050(19) -0.012(2)
C00C 0.032(4) 0.036(3) 0.015(3) -0.010(3) 0.005(3) -0.013(3)
C00D 0.020(3) 0.016(2) 0.013(2) -0.0045(19) -0.001(2) -0.005(2)
C00E 0.0186(8) 0.0202(8) 0.0140(7) -0.0053(6) -0.0003(6) -0.0057(6)
C00F 0.0197(8) 0.0220(8) 0.0163(7) -0.0045(6) -0.0002(6) -0.0095(7)
C00G 0.021(3) 0.021(3) 0.016(3) -0.008(2) -0.002(2) -0.003(2)
C00H 0.0198(5) 0.0204(6) 0.0170(5) -0.0066(4) -0.0018(4) -0.0070(5)
C00I 0.0198(5) 0.0204(6) 0.0170(5) -0.0066(4) -0.0018(4) -0.0070(5)
C00J 0.0200(5) 0.0212(6) 0.0174(5) -0.0060(4) -0.0005(4) -0.0092(5)
C00K 0.0200(5) 0.0212(6) 0.0174(5) -0.0060(4) -0.0005(4) -0.0092(5)
C00L 0.020(3) 0.025(3) 0.022(3) -0.011(2) -0.002(3) -0.007(3)
C00M 0.0196(8) 0.0204(8) 0.0164(7) -0.0030(6) 0.0016(6) -0.0059(6)
C00N 0.019(3) 0.025(3) 0.020(3) -0.005(2) 0.000(2) -0.006(2)
C00O 0.022(3) 0.026(3) 0.021(3) -0.009(2) -0.002(2) -0.008(3)
C00P 0.0194(8) 0.0197(8) 0.0158(7) -0.0056(6) -0.0015(6) -0.0043(6)
C00Q 0.021(3) 0.039(4) 0.043(5) -0.013(3) -0.004(3) -0.010(3)
C00R 0.0208(8) 0.0190(8) 0.0178(7) -0.0065(6) -0.0022(6) -0.0065(6)
C00S 0.0168(16) 0.0244(17) 0.0168(16) -0.0047(13) 0.0028(13) -0.0107(14)
C00T 0.018(3) 0.022(3) 0.017(3) -0.006(2) 0.000(2) -0.008(2)
C00U 0.020(3) 0.029(3) 0.019(3) -0.007(2) 0.001(2) -0.012(2)
C00V 0.017(3) 0.019(3) 0.015(3) -0.004(2) 0.001(2) -0.006(2)
C00W 0.0182(7) 0.0204(8) 0.0144(7) -0.0051(6) -0.0011(6) -0.0062(6)
C00X 0.026(3) 0.026(3) 0.022(3) -0.010(2) -0.001(3) -0.012(3)
C00Y 0.022(3) 0.026(3) 0.017(3) -0.006(2) 0.004(2) -0.003(2)
C00Z 0.0223(8) 0.0223(8) 0.0176(8) -0.0066(6) -0.0013(6) -0.0068(7)
C010 0.017(3) 0.020(3) 0.015(3) -0.005(2) -0.001(2) -0.006(2)
C011 0.023(3) 0.020(3) 0.016(3) -0.006(2) 0.003(2) -0.005(2)
C012 0.038(4) 0.022(3) 0.027(4) -0.009(3) 0.002(3) -0.011(3)
C013 0.022(3) 0.022(3) 0.024(3) -0.009(2) 0.003(3) -0.005(3)
C014 0.027(4) 0.035(4) 0.027(4) -0.006(3) -0.008(3) 0.001(3)
C015 0.0207(8) 0.0218(8) 0.0157(8) -0.0038(6) 0.0009(6) -0.0054(7)
C016 0.0207(8) 0.0218(8) 0.0157(8) -0.0038(6) 0.0009(6) -0.0054(7)
C017 0.0235(8) 0.0234(9) 0.0185(8) -0.0058(7) -0.0013(6) -0.0073(7)
C018 0.020(3) 0.020(3) 0.013(3) -0.007(2) -0.002(2) -0.008(2)
C019 0.024(3) 0.022(3) 0.020(3) -0.006(2) -0.002(2) -0.007(3)
C01A 0.023(3) 0.030(3) 0.026(4) -0.003(3) -0.001(3) -0.012(3)
C01B 0.0182(7) 0.0204(8) 0.0144(7) -0.0051(6) -0.0011(6) -0.0062(6)
C01C 0.020(3) 0.022(3) 0.021(3) -0.006(2) -0.001(2) -0.003(2)
C01D 0.0194(8) 0.0197(8) 0.0158(7) -0.0056(6) -0.0015(6) -0.0043(6)
C01E 0.031(4) 0.046(4) 0.026(4) -0.012(3) -0.010(3) -0.010(3)
C01F 0.030(4) 0.033(3) 0.021(3) -0.007(3) -0.002(3) -0.016(3)
C01G 0.035(4) 0.037(4) 0.028(4) -0.011(3) -0.002(3) -0.020(3)
C01H 0.023(3) 0.020(3) 0.016(3) -0.004(2) 0.000(2) -0.005(2)
C01I 0.0208(8) 0.0190(8) 0.0178(7) -0.0065(6) -0.0022(6) -0.0065(6)
C01J 0.0200(5) 0.0212(6) 0.0174(5) -0.0060(4) -0.0005(4) -0.0092(5)
C01K 0.023(3) 0.024(3) 0.018(3) -0.007(2) 0.001(2) -0.009(3)
C01L 0.0223(8) 0.0223(8) 0.0176(8) -0.0066(6) -0.0013(6) -0.0068(7)
C01M 0.0239(8) 0.0229(9) 0.0214(8) -0.0049(7) -0.0057(7) -0.0065(7)
C01N 0.0208(8) 0.0190(8) 0.0178(7) -0.0065(6) -0.0022(6) -0.0065(6)
C01O 0.025(3) 0.025(3) 0.018(3) -0.006(2) -0.002(2) -0.010(3)
C01P 0.0239(8) 0.0229(9) 0.0214(8) -0.0049(7) -0.0057(7) -0.0065(7)
C01Q 0.0311(10) 0.0296(10) 0.0203(8) -0.0104(7) -0.0064(7) 0.0025(8)
C01R 0.022(3) 0.026(3) 0.018(3) -0.005(2) -0.003(2) -0.007(3)
C01S 0.0311(10) 0.0296(10) 0.0203(8) -0.0104(7) -0.0064(7) 0.0025(8)
C01T 0.027(4) 0.028(3) 0.023(3) -0.005(3) -0.002(3) -0.003(3)
C01U 0.0235(8) 0.0234(9) 0.0185(8) -0.0058(7) -0.0013(6) -0.0073(7)
C01V 0.021(3) 0.022(3) 0.018(3) -0.004(2) -0.001(2) -0.011(2)
C01W 0.024(4) 0.028(3) 0.029(4) -0.003(3) 0.001(3) 0.000(3)
C01X 0.027(3) 0.025(3) 0.026(3) -0.008(2) -0.005(3) -0.007(3)
C01Y 0.024(3) 0.029(3) 0.022(3) -0.008(3) -0.002(3) -0.002(3)
C01Z 0.022(3) 0.022(3) 0.020(3) -0.007(2) 0.001(2) -0.006(2)
C020 0.052(5) 0.031(3) 0.021(3) -0.007(3) -0.013(3) -0.007(3)
C021 0.0198(5) 0.0204(6) 0.0170(5) -0.0066(4) -0.0018(4) -0.0070(5)
C022 0.046(5) 0.040(4) 0.025(4) -0.009(3) -0.013(3) -0.015(4)
C023 0.021(3) 0.027(3) 0.021(3) -0.006(2) 0.002(3) -0.007(3)
C024 0.019(3) 0.020(3) 0.013(3) -0.001(2) 0.003(2) -0.009(2)
C025 0.022(3) 0.025(3) 0.016(3) -0.004(2) 0.000(2) -0.006(2)
C026 0.015(3) 0.023(3) 0.015(3) -0.007(2) 0.000(2) -0.005(2)
C027 0.0198(5) 0.0204(6) 0.0170(5) -0.0066(4) -0.0018(4) -0.0070(5)
C028 0.036(4) 0.040(4) 0.023(3) -0.001(3) -0.001(3) -0.022(3)
C029 0.0200(5) 0.0212(6) 0.0174(5) -0.0060(4) -0.0005(4) -0.0092(5)
C02A 0.027(3) 0.026(3) 0.017(3) -0.010(2) 0.000(2) -0.011(3)
C02B 0.025(4) 0.024(3) 0.012(3) -0.003(3) -0.004(3) 0.001(3)
C02C 0.039(4) 0.031(3) 0.033(4) 0.004(3) -0.015(3) -0.017(3)
C02D 0.0197(8) 0.0220(8) 0.0163(7) -0.0045(6) -0.0002(6) -0.0095(7)
C02F 0.047(5) 0.038(4) 0.021(3) -0.005(3) -0.013(3) -0.013(4)
C02G 0.029(4) 0.030(3) 0.021(3) -0.010(2) 0.005(3) -0.016(3)
C02H 0.0196(8) 0.0204(8) 0.0164(7) -0.0030(6) 0.0016(6) -0.0059(6)
C02I 0.049(5) 0.037(4) 0.043(5) -0.027(4) -0.014(4) 0.008(3)
O02J 0.032(3) 0.021(3) 0.014(3) -0.007(2) -0.010(2) -0.003(2)
C02K 0.028(4) 0.025(3) 0.028(4) -0.005(3) 0.002(3) -0.013(3)
C02L 0.039(4) 0.035(4) 0.029(4) -0.004(3) -0.014(3) -0.018(3)
C5 0.0322(19) 0.0277(16) 0.0204(18) -0.0096(14) -0.0040(15) -0.0057(14)
C02N 0.0186(8) 0.0202(8) 0.0140(7) -0.0053(6) -0.0003(6) -0.0057(6)
C02O 0.039(5) 0.045(4) 0.029(4) 0.001(3) -0.003(3) -0.023(4)
C02P 0.022(3) 0.026(3) 0.020(3) -0.005(2) -0.001(3) -0.008(3)
C02R 0.039(4) 0.030(3) 0.038(4) -0.017(3) -0.008(4) 0.004(3)
C02S 0.025(3) 0.022(3) 0.016(3) -0.006(2) 0.000(2) -0.006(2)
C02T 0.027(4) 0.034(4) 0.025(3) -0.003(3) -0.005(3) -0.003(3)
C02U 0.041(4) 0.034(4) 0.028(4) 0.002(3) -0.005(3) -0.021(3)
C02V 0.032(4) 0.026(4) 0.020(4) -0.013(3) -0.011(3) -0.001(3)
C02W 0.039(4) 0.037(4) 0.027(4) -0.004(3) -0.001(3) -0.026(3)
C02X 0.031(4) 0.036(4) 0.033(4) -0.009(3) -0.009(3) -0.007(3)
C02Y 0.015(3) 0.019(3) 0.013(3) -0.007(3) -0.001(2) -0.004(2)
C02Z 0.033(4) 0.026(3) 0.028(4) -0.009(3) 0.007(3) -0.013(3)
C031 0.020(3) 0.038(4) 0.038(4) -0.017(3) 0.005(3) -0.008(3)
C036 0.031(4) 0.033(3) 0.019(3) -0.011(3) 0.003(3) -0.016(3)
C038 0.060(5) 0.034(4) 0.023(4) -0.009(3) -0.006(3) -0.032(4)
C03A 0.043(4) 0.028(3) 0.010(3) -0.002(3) 0.001(3) -0.022(3)
C16 0.0322(19) 0.0277(16) 0.0204(18) -0.0096(14) -0.0040(15) -0.0057(14)
C9 0.0322(19) 0.0277(16) 0.0204(18) -0.0096(14) -0.0040(15) -0.0057(14)
C11 0.0322(19) 0.0277(16) 0.0204(18) -0.0096(14) -0.0040(15) -0.0057(14)
C2 0.0322(19) 0.0277(16) 0.0204(18) -0.0096(14) -0.0040(15) -0.0057(14)
C3 0.0322(19) 0.0277(16) 0.0204(18) -0.0096(14) -0.0040(15) -0.0057(14)
C1A 0.0322(19) 0.0277(16) 0.0204(18) -0.0096(14) -0.0040(15) -0.0057(14)
C16A 0.0322(19) 0.0277(16) 0.0204(18) -0.0096(14) -0.0040(15) -0.0057(14)
C3A 0.0322(19) 0.0277(16) 0.0204(18) -0.0096(14) -0.0040(15) -0.0057(14)
C9A 0.0322(19) 0.0277(16) 0.0204(18) -0.0096(14) -0.0040(15) -0.0057(14)
C11A 0.0322(19) 0.0277(16) 0.0204(18) -0.0096(14) -0.0040(15) -0.0057(14)
C2A 0.0322(19) 0.0277(16) 0.0204(18) -0.0096(14) -0.0040(15) -0.0057(14)
C12 0.017(5) 0.031(6) 0.022(4) -0.007(4) -0.006(4) 0.005(4)
C03B 0.034(5) 0.044(6) 0.032(5) -0.011(5) -0.013(4) -0.005(4)
C0 0.026(5) 0.042(6) 0.033(6) -0.017(5) -0.009(5) 0.002(4)
C7 0.019(5) 0.036(5) 0.031(6) -0.014(5) -0.008(5) 0.004(4)
C8 0.028(5) 0.036(5) 0.026(4) -0.006(4) -0.007(4) -0.003(4)
C10 0.022(4) 0.043(6) 0.023(4) -0.013(4) -0.003(3) -0.001(4)
C1 0.059(6) 0.050(4) 0.020(3) -0.018(3) -0.007(3) -0.017(4)
O2 0.114(6) 0.081(4) 0.053(4) -0.033(3) -0.014(4) -0.036(4)
C6 0.052(5) 0.050(4) 0.026(4) -0.018(3) -0.012(4) -0.003(4)
O1 0.022(7) 0.045(8) 0.013(5) -0.015(6) 0.002(5) -0.002(6)
O3 0.045(9) 0.047(8) 0.024(6) -0.014(6) -0.008(6) -0.012(7)
Cl3 0.0267(10) 0.0453(11) 0.0159(8) -0.0005(7) -0.0036(7) 0.0073(10)
Cl4 0.059(2) 0.0471(16) 0.060(2) -0.0374(15) -0.0314(15) 0.0028(13)
Cl5 0.086(3) 0.185(5) 0.062(2) -0.044(3) -0.040(2) 0.077(3)
C4 0.036(3) 0.036(3) 0.052(3) -0.016(2) -0.009(2) 0.002(2)
Cl3A 0.0552(19) 0.0248(12) 0.0273(15) -0.0162(9) -0.0098(12) -0.0172(11)
Cl4A 0.0267(18) 0.0453(10) 0.0159(11) -0.0005(8) -0.0036(7) 0.0073(7)
C13 0.016(3) 0.047(5) 0.047(6) 0.008(4) -0.001(3) 0.021(3)

loop_
_atom_type_symbol
_atom_type_description
_atom_type_scat_dispersion_real
_atom_type_scat_dispersion_imag
_atom_type_scat_source
C C 0.0033 0.0016 'International Tables Vol C Tables 4.2.6.8 and 6.1.1.4'
H H 0.0000 0.0000 'International Tables Vol C Tables 4.2.6.8 and 6.1.1.4'
Cl Cl 0.1484 0.1585 'International Tables Vol C Tables 4.2.6.8 and 6.1.1.4'
O O 0.0106 0.0060 'International Tables Vol C Tables 4.2.6.8 and 6.1.1.4'
Si Si 0.0817 0.0704 'International Tables Vol C Tables 4.2.6.8 and 6.1.1.4'

loop_
_geom_angle_atom_site_label_1
_geom_angle_atom_site_label_2
_geom_angle_atom_site_label_3
_geom_angle
_geom_angle_site_symmetry_1
_geom_angle_site_symmetry_3
_geom_angle_publ_flag
C00U Si01 C01C 112.5(3) . . ?
C01M Si01 C00U 111.4(3) . . ?
C01M Si01 C01C 110.8(3) . . ?
C02P Si01 C00U 106.6(3) . . ?
C02P Si01 C01C 107.9(3) . . ?
C02P Si01 C01M 107.3(3) . . ?
C01H Si02 C00X 111.7(3) . . ?
C01H Si02 C025 112.0(3) . . ?
C01L Si02 C00X 103.9(3) . . ?
C01L Si02 C01H 110.2(3) . . ?
C01L Si02 C025 107.4(3) . . ?
C025 Si02 C00X 111.2(3) . . ?
C00Z Si03 C00N 107.3(3) . . ?
C00Z Si03 C01O 103.7(3) . . ?
C00Z Si03 C01Z 110.4(3) . . ?
C01O Si03 C00N 110.8(3) . . ?
C01O Si03 C01Z 111.9(3) . . ?
C01Z Si03 C00N 112.4(3) . . ?
C00L Si04 C01P 107.6(3) . . ?
C00L Si04 C01X 106.2(3) . . ?
C00L Si04 C01Y 108.4(3) . . ?
C01P Si04 C01Y 110.2(3) . . ?
C01X Si04 C01P 111.7(3) . . ?
C01X Si04 C01Y 112.4(3) . . ?
C02H O009 C02K 117.6(5) . . ?
C00M O00A C01A 117.6(5) . . ?
C015 C00C H00C 119.0 . . ?
C01F C00C H00C 119.0 . . ?
C01F C00C C015 122.0(6) . . ?
C00E C00D C00R 120.9(5) . . ?
C00E C00D C01N 122.9(6) . . ?
C01N C00D C00R 116.2(5) . . ?
C00D C00E C00I 121.6(5) . . ?
C00D C00E C02D 121.2(6) . . ?
C02D C00E C00I 117.2(5) . . ?
C00T C00F C02N 178.6(7) . . ?
C00K C00G C00O 119.1(5) . . ?
C00K C00G C01D 119.0(6) . . ?
C01D C00G C00O 122.0(5) . . ?
C027 C00H C010 177.5(7) . . ?
C021 C00I C00E 176.7(6) . . ?
C00V C00J H00J 119.3 . . ?
C00V C00J C01D 121.5(5) . . ?
C01D C00J H00J 119.3 . . ?
C00G C00K H00K 119.2 . . ?
C01B C00K C00G 121.5(5) . . ?
C01B C00K H00K 119.2 . . ?
C01N C00L Si04 176.0(6) . . ?
O00A C00M C00Y 115.3(5) . . ?
O00A C00M C01F 124.7(5) . . ?
C01F C00M C00Y 120.0(5) . . ?
Si03 C00N H00N 107.4 . . ?
C01E C00N Si03 113.1(5) . . ?
C01E C00N H00N 107.4 . . ?
C01W C00N Si03 111.0(5) . . ?
C01W C00N H00N 107.4 . . ?
C01W C00N C01E 110.3(6) . . ?
C017 C00O C00G 175.1(7) . . ?
C011 C00P C024 121.3(6) . . ?
C01J C00P C011 119.8(5) . . ?
C01J C00P C024 118.9(5) . . ?
C01X C00Q H00A 112(3) . . ?
C01X C00Q H00B 111(3) . . ?
C01X C00Q H00D 113(3) . . ?
H00A C00Q H00B 110(4) . . ?
H00A C00Q H00D 109(4) . . ?
H00B C00Q H00D 102(4) . . ?
C01L C00R C00D 176.9(7) . . ?
C02P C00S C026 175.8(6) . . ?
C00F C00T C01B 177.2(6) . . ?
Si01 C00U H00U 107.3 . . ?
C028 C00U Si01 111.7(5) . . ?
C028 C00U H00U 107.3 . . ?
C028 C00U C031 111.5(6) . . ?
C031 C00U Si01 111.5(4) . . ?
C031 C00U H00U 107.3 . . ?
C00J C00V C01B 119.1(6) . . ?
C00J C00V C021 119.8(5) . . ?
C01B C00V C021 121.0(5) . . ?
C010 C00W C01V 121.3(6) . . ?
C029 C00W C010 119.2(5) . . ?
C029 C00W C01V 119.5(5) . . ?
Si02 C00X H00X 106.6 . . ?
C022 C00X Si02 111.5(4) . . ?
C022 C00X H00X 106.6 . . ?
C022 C00X C02W 111.4(6) . . ?
C02W C00X Si02 113.7(5) . . ?
C02W C00X H00X 106.6 . . ?
C00M C00Y H00Y 119.9 . . ?
C019 C00Y C00M 120.1(6) . . ?
C019 C00Y H00Y 119.9 . . ?
C01I C00Z Si03 173.0(5) . . ?
C00W C010 C00H 120.8(5) . . ?
C01J C010 C00H 119.9(5) . . ?
C01J C010 C00W 119.2(6) . . ?
C01Q C011 C00P 178.8(8) . . ?
H01A C012 H01B 109.5 . . ?
H01A C012 H01C 109.5 . . ?
H01B C012 H01C 109.5 . . ?
C01Z C012 H01A 109.5 . . ?
C01Z C012 H01B 109.5 . . ?
C01Z C012 H01C 109.5 . . ?
H01D C013 H01E 109.5 . . ?
H01D C013 H01F 109.5 . . ?
H01E C013 H01F 109.5 . . ?
C01Z C013 H01D 109.5 . . ?
C01Z C013 H01E 109.5 . . ?
C01Z C013 H01F 109.5 . . ?
H01G C014 H01H 109.5 . . ?
H01G C014 H01I 109.5 . . ?
H01H C014 H01I 109.5 . . ?
C01Y C014 H01G 109.5 . . ?
C01Y C014 H01H 109.5 . . ?
C01Y C014 H01I 109.5 . . ?
C00C C015 C019 117.8(5) . . ?
C00C C015 C01U 119.0(6) . . ?
C019 C015 C01U 123.2(5) . . ?
C01K C016 C017 121.9(5) . . ?
C01K C016 C036 118.9(5) . . ?
C036 C016 C017 119.2(5) . . ?
C00O C017 C016 175.8(7) . . ?
C02B C018 H018 120.0 . . ?
C02B C018 C02Y 119.9(7) . . ?
C02Y C018 H018 120.0 . . ?
C00Y C019 C015 120.8(5) . . ?
C00Y C019 H019 119.6 . . ?
C015 C019 H019 119.6 . . ?
O00A C01A H01J 109.5 . . ?
O00A C01A H01K 109.5 . . ?
O00A C01A H01L 109.5 . . ?
H01J C01A H01K 109.5 . . ?
H01J C01A H01L 109.5 . . ?
H01K C01A H01L 109.5 . . ?
C00K C01B C00T 119.9(5) . . ?
C00K C01B C00V 119.2(6) . . ?
C00V C01B C00T 120.9(6) . . ?
Si01 C01C H01M 106.8 . . ?
C02I C01C Si01 112.0(5) . . ?
C02I C01C H01M 106.8 . . ?
C02T C01C Si01 114.2(5) . . ?
C02T C01C H01M 106.8 . . ?
C02T C01C C02I 109.7(6) . . ?
C00G C01D C01R 120.4(6) . . ?
C00J C01D C00G 119.5(6) . . ?
C00J C01D C01R 120.1(5) . . ?
C00N C01E H01N 112(3) . . ?
C00N C01E H01O 112(3) . . ?
C00N C01E H01P 110(3) . . ?
H01N C01E H01O 114(4) . . ?
H01N C01E H01P 103(4) . . ?
H01O C01E H01P 105(4) . . ?
C00C C01F H01Q 120.4 . . ?
C00M C01F C00C 119.3(5) . . ?
C00M C01F H01Q 120.4 . . ?
H01R C01G H01S 109.5 . . ?
H01R C01G H01T 109.5 . . ?
H01S C01G H01T 109.5 . . ?
C01O C01G H01R 109.5 . . ?
C01O C01G H01S 109.5 . . ?
C01O C01G H01T 109.5 . . ?
Si02 C01H H01U 106.8 . . ?
C023 C01H Si02 111.3(4) . . ?
C023 C01H H01U 106.8 . . ?
C02Z C01H Si02 114.6(5) . . ?
C02Z C01H H01U 106.8 . . ?
C02Z C01H C023 110.0(5) . . ?
C00Z C01I C026 176.2(6) . . ?
C00P C01J H01V 119.1 . . ?
C010 C01J C00P 121.7(5) . . ?
C010 C01J H01V 119.1 . . ?
C016 C01K H01W 119.8 . . ?
C02A C01K C016 120.3(5) . . ?
C02A C01K H01W 119.8 . . ?
C00R C01L Si02 172.2(5) . . ?
Si01 C01M H01X 107.2 . . ?
C02C C01M Si01 111.9(5) . . ?
C02C C01M H01X 107.2 . . ?
C02C C01M C02F 110.7(6) . . ?
C02F C01M Si01 112.2(5) . . ?
C02F C01M H01X 107.2 . . ?
C00L C01N C00D 175.5(7) . . ?
Si03 C01O H01Y 102(3) . . ?
C01G C01O Si03 113.8(5) . . ?
C01G C01O C02L 110.9(6) . . ?
C01G C01O H01Y 110(3) . . ?
C02L C01O Si03 111.9(4) . . ?
C02L C01O H01Y 108(3) . . ?
Si04 C01P H01Z 107.1 . . ?
C020 C01P Si04 113.4(5) . . ?
C020 C01P H01Z 107.1 . . ?
C020 C01P C02U 110.6(6) . . ?
C02U C01P Si04 111.1(5) . . ?
C02U C01P H01Z 107.1 . . ?
C011 C01Q C5 160.8(9) . . ?
C011 C01Q C1A 173.8(8) . . ?
C01S C01R C01D 177.1(8) . . ?
C01R C01S C02Y 173.1(8) . . ?
C01R C01S C12 162.7(9) . . ?
H01 C01T H 109.5 . . ?
H01 C01T HA 109.5 . . ?
H C01T HA 109.5 . . ?
C025 C01T H01 109.5 . . ?
C025 C01T H 109.5 . . ?
C025 C01T HA 109.5 . . ?
C02S C01U C015 175.5(7) . . ?
C02D C01V C00W 176.3(7) . . ?
C00N C01W H1 109.5 . . ?
C00N C01W HB 109.5 . . ?
C00N C01W HC 109.5 . . ?
H1 C01W HB 109.5 . . ?
H1 C01W HC 109.5 . . ?
HB C01W HC 109.5 . . ?
Si04 C01X H2 103(3) . . ?
C00Q C01X Si04 112.1(5) . . ?
C00Q C01X C02O 110.4(6) . . ?
C00Q C01X H2 109(3) . . ?
C02O C01X Si04 112.4(5) . . ?
C02O C01X H2 109(3) . . ?
Si04 C01Y H3 106.3 . . ?
C014 C01Y Si04 114.0(5) . . ?
C014 C01Y H3 106.3 . . ?
C02R C01Y Si04 113.4(5) . . ?
C02R C01Y C014 109.9(6) . . ?
C02R C01Y H3 106.3 . . ?
Si03 C01Z H4 107.3 . . ?
C012 C01Z Si03 114.1(5) . . ?
C012 C01Z H4 107.3 . . ?
C013 C01Z Si03 110.4(4) . . ?
C013 C01Z C012 110.1(5) . . ?
C013 C01Z H4 107.3 . . ?
C01P C020 H02A 109.5 . . ?
C01P C020 H02B 109.5 . . ?
C01P C020 H02C 109.5 . . ?
H02A C020 H02B 109.5 . . ?
H02A C020 H02C 109.5 . . ?
H02B C020 H02C 109.5 . . ?
C00I C021 C00V 177.7(7) . . ?
C00X C022 H02D 111(4) . . ?
C00X C022 H02E 114(2) . . ?
C00X C022 H02F 115(4) . . ?
H02D C022 H02E 103(4) . . ?
H02D C022 H02F 109(5) . . ?
H02E C022 H02F 104(4) . . ?
C01H C023 H02G 109.5 . . ?
C01H C023 H02H 109.5 . . ?
C01H C023 H02I 109.5 . . ?
H02G C023 H02H 109.5 . . ?
H02G C023 H02I 109.5 . . ?
H02H C023 H02I 109.5 . . ?
C029 C024 C00P 119.3(5) . . ?
C029 C024 C02S 119.2(5) . . ?
C02S C024 C00P 121.4(6) . . ?
Si02 C025 H025 107.3 . . ?
C01T C025 Si02 110.8(5) . . ?
C01T C025 H025 107.3 . . ?
C02X C025 Si02 113.2(5) . . ?
C02X C025 C01T 110.7(6) . . ?
C02X C025 H025 107.3 . . ?
C01I C026 C00S 117.0(5) . . ?
C02N C026 C00S 121.9(6) . . ?
C02N C026 C01I 121.1(5) . . ?
C00H C027 C02N 176.4(6) . . ?
C00U C028 H02J 109.5 . . ?
C00U C028 H02K 109.5 . . ?
C00U C028 H02L 109.5 . . ?
H02J C028 H02K 109.5 . . ?
H02J C028 H02L 109.5 . . ?
H02K C028 H02L 109.5 . . ?
C00W C029 H029 119.2 . . ?
C024 C029 C00W 121.5(5) . . ?
C024 C029 H029 119.2 . . ?
C01K C02A H02M 119.9 . . ?
C01K C02A C02H 120.3(5) . . ?
C02H C02A H02M 119.9 . . ?
C018 C02B H02N 119.2 . . ?
C018 C02B C02V 121.6(8) . . ?
C02V C02B H02N 119.2 . . ?
C01M C02C H02O 109.5 . . ?
C01M C02C H02P 109.5 . . ?
C01M C02C H02Q 109.5 . . ?
H02O C02C H02P 109.5 . . ?
H02O C02C H02Q 109.5 . . ?
H02P C02C H02Q 109.5 . . ?
C01V C02D C00E 179.0(7) . . ?
C01M C02F H02R 109.5 . . ?
C01M C02F H02S 109.5 . . ?
C01M C02F H02T 109.5 . . ?
H02R C02F H02S 109.5 . . ?
H02R C02F H02T 109.5 . . ?
H02S C02F H02T 109.5 . . ?
C02H C02G H02U 120.3 . . ?
C036 C02G H02U 120.3 . . ?
C036 C02G C02H 119.5(5) . . ?
O009 C02H C02A 115.9(5) . . ?
O009 C02H C02G 124.0(5) . . ?
C02A C02H C02G 120.1(5) . . ?
C01C C02I H02V 109.5 . . ?
C01C C02I H02W 109.5 . . ?
C01C C02I H02X 109.5 . . ?
H02V C02I H02W 109.5 . . ?
H02V C02I H02X 109.5 . . ?
H02W C02I H02X 109.5 . . ?
C02V O02J C1 118.0(7) . . ?
O009 C02K H02Y 109.5 . . ?
O009 C02K HD 109.5 . . ?
O009 C02K HE 109.5 . . ?
H02Y C02K HD 109.5 . . ?
H02Y C02K HE 109.5 . . ?
HD C02K HE 109.5 . . ?
C01O C02L H02Z 109.5 . . ?
C01O C02L HF 109.5 . . ?
C01O C02L HG 109.5 . . ?
H02Z C02L HF 109.5 . . ?
H02Z C02L HG 109.5 . . ?
HF C02L HG 109.5 . . ?
C16 C5 C01Q 114.9(12) . . ?
C16 C5 C3 120.4(10) . . ?
C3 C5 C01Q 124.7(12) . . ?
C00F C02N C027 117.2(5) . . ?
C026 C02N C00F 120.5(6) . . ?
C026 C02N C027 122.3(5) . . ?
C01X C02O H02 118(3) . . ?
C01X C02O HT 112(3) . . ?
C01X C02O HU 111(3) . . ?
H02 C02O HT 107(4) . . ?
H02 C02O HU 100(4) . . ?
HT C02O HU 108(4) . . ?
C00S C02P Si01 175.5(6) . . ?
C01Y C02R H5 109.5 . . ?
C01Y C02R HH 109.5 . . ?
C01Y C02R HI 109.5 . . ?
H5 C02R HH 109.5 . . ?
H5 C02R HI 109.5 . . ?
HH C02R HI 109.5 . . ?
C01U C02S C024 175.8(7) . . ?
C01C C02T H6 109.5 . . ?
C01C C02T HJ 109.5 . . ?
C01C C02T HK 109.5 . . ?
H6 C02T HJ 109.5 . . ?
H6 C02T HK 109.5 . . ?
HJ C02T HK 109.5 . . ?
C01P C02U H7 109.5 . . ?
C01P C02U HL 109.5 . . ?
C01P C02U HM 109.5 . . ?
H7 C02U HL 109.5 . . ?
H7 C02U HM 109.5 . . ?
HL C02U HM 109.5 . . ?
O02J C02V C02B 125.3(9) . . ?
O02J C02V C038 116.7(8) . . ?
C038 C02V C02B 117.9(8) . . ?
C00X C02W H8 109.5 . . ?
C00X C02W HN 109.5 . . ?
C00X C02W HO 109.5 . . ?
H8 C02W HN 109.5 . . ?
H8 C02W HO 109.5 . . ?
HN C02W HO 109.5 . . ?
C025 C02X H9 109.5 . . ?
C025 C02X HP 109.5 . . ?
C025 C02X HQ 109.5 . . ?
H9 C02X HP 109.5 . . ?
H9 C02X HQ 109.5 . . ?
HP C02X HQ 109.5 . . ?
C018 C02Y C01S 117.2(7) . . ?
C03A C02Y C018 118.8(7) . . ?
C03A C02Y C01S 124.0(8) . . ?
C01H C02Z H10 109.5 . . ?
C01H C02Z HR 109.5 . . ?
C01H C02Z HS 109.5 . . ?
H10 C02Z HR 109.5 . . ?
H10 C02Z HS 109.5 . . ?
HR C02Z HS 109.5 . . ?
C00U C031 H03A 109.5 . . ?
C00U C031 H03B 109.5 . . ?
C00U C031 H03C 109.5 . . ?
H03A C031 H03B 109.5 . . ?
H03A C031 H03C 109.5 . . ?
H03B C031 H03C 109.5 . . ?
C016 C036 H036 119.5 . . ?
C02G C036 C016 120.9(6) . . ?
C02G C036 H036 119.5 . . ?
C02V C038 H038 119.3 . . ?
C03A C038 C02V 121.3(7) . . ?
C03A C038 H038 119.3 . . ?
C02Y C03A H03D 119.8 . . ?
C038 C03A C02Y 120.4(8) . . ?
C038 C03A H03D 119.8 . . ?
C5 C16 H16 120.2 . . ?
C5 C16 C2 119.6(11) . . ?
C2 C16 H16 120.2 . . ?
C11 C9 H9A 120.2 . . ?
C11 C9 C3 119.6(10) . . ?
C3 C9 H9A 120.2 . . ?
C2 C11 C9 120.6(11) . . ?
O1 C11 C9 115.2(13) . . ?
O1 C11 C2 124.2(14) . . ?
C16 C2 H2A 119.9 . . ?
C11 C2 C16 120.2(11) . . ?
C11 C2 H2A 119.9 . . ?
C5 C3 H3A 120.2 . . ?
C9 C3 C5 119.7(10) . . ?
C9 C3 H3A 120.2 . . ?
C16A C1A C01Q 123.4(8) . . ?
C3A C1A C01Q 118.6(7) . . ?
C3A C1A C16A 118.0(7) . . ?
C1A C16A H16A 119.7 . . ?
C2A C16A C1A 120.6(8) . . ?
C2A C16A H16A 119.7 . . ?
C1A C3A H3AA 118.8 . . ?
C1A C3A C9A 122.4(8) . . ?
C9A C3A H3AA 118.8 . . ?
C3A C9A H9AA 121.0 . . ?
C11A C9A C3A 117.9(8) . . ?
C11A C9A H9AA 121.0 . . ?
C9A C11A C2A 121.4(8) . . ?
O2 C11A C9A 123.8(8) . . ?
O2 C11A C2A 114.7(7) . . ?
C16A C2A C11A 119.7(7) . . ?
C16A C2A H2AA 120.2 . . ?
C11A C2A H2AA 120.2 . . ?
C03B C12 C01S 117.1(12) . . ?
C03B C12 C10 119.0(11) . . ?
C10 C12 C01S 123.9(12) . . ?
C12 C03B H03E 119.4 . . ?
C12 C03B C0 121.3(12) . . ?
C0 C03B H03E 119.4 . . ?
C03B C0 H0 122.0 . . ?
C7 C0 C03B 116.0(13) . . ?
C7 C0 H0 122.0 . . ?
C0 C7 O3 122.0(14) . . ?
C8 C7 C0 124.6(13) . . ?
C8 C7 O3 113.4(13) . . ?
C7 C8 H8A 121.1 . . ?
C10 C8 C7 117.7(12) . . ?
C10 C8 H8A 121.1 . . ?
C12 C10 H10A 119.3 . . ?
C8 C10 C12 121.3(12) . . ?
C8 C10 H10A 119.3 . . ?
O02J C1 H1A 112(3) . . ?
O3 C1 H1A 151(3) . . ?
C11A O2 C6 117.5(7) . . ?
O1 C6 H6A 60(3) . . ?
O1 C6 H6B 68(4) . . ?
H6A C6 H6B 115(4) . . ?
C11 O1 C6 119.4(13) . . ?
C7 O3 C1 118.5(13) . . ?
Cl4 C4 H4A 99.6 . . ?
Cl5 C4 Cl4 108.9(3) . . ?
Cl5 C4 H4A 99.6 . . ?
Cl5 C4 Cl3A 144.4(4) . . ?
Cl3A C4 Cl4 97.0(3) . . ?
Cl3A C4 H4A 99.6 . . ?
C13 Cl4A Cl3 24.5(3) . . ?
Cl3 C13 Cl4A 98.0(9) . . ?
Cl3 C13 H13 131.0 . . ?
Cl4A C13 H13 131.0 . . ?

loop_
_geom_bond_atom_site_label_1
_geom_bond_atom_site_label_2
_geom_bond_distance
_geom_bond_site_symmetry_2
_geom_bond_publ_flag
Si01 C00U 1.896(6) . ?
Si01 C01C 1.900(7) . ?
Si01 C01M 1.887(7) . ?
Si01 C02P 1.847(7) . ?
Si02 C00X 1.890(6) . ?
Si02 C01H 1.882(7) . ?
Si02 C01L 1.845(6) . ?
Si02 C025 1.885(7) . ?
Si03 C00N 1.892(7) . ?
Si03 C00Z 1.847(6) . ?
Si03 C01O 1.883(6) . ?
Si03 C01Z 1.890(7) . ?
Si04 C00L 1.856(6) . ?
Si04 C01P 1.881(7) . ?
Si04 C01X 1.865(7) . ?
Si04 C01Y 1.882(7) . ?
O009 C02H 1.368(7) . ?
O009 C02K 1.432(7) . ?
O00A C00M 1.363(7) . ?
O00A C01A 1.422(7) . ?
C00C H00C 0.9500 . ?
C00C C015 1.392(8) . ?
C00C C01F 1.388(8) . ?
C00D C00E 1.378(7) . ?
C00D C00R 1.438(8) . ?
C00D C01N 1.424(8) . ?
C00E C00I 1.424(8) . ?
C00E C02D 1.422(8) . ?
C00F C00T 1.208(9) . ?
C00F C02N 1.422(8) . ?
C00G C00K 1.397(8) . ?
C00G C00O 1.441(8) . ?
C00G C01D 1.406(8) . ?
C00H C010 1.429(8) . ?
C00H C027 1.191(9) . ?
C00I C021 1.209(9) . ?
C00J H00J 0.9500 . ?
C00J C00V 1.390(8) . ?
C00J C01D 1.397(8) . ?
C00K H00K 0.9500 . ?
C00K C01B 1.394(8) . ?
C00L C01N 1.209(8) . ?
C00M C00Y 1.395(8) . ?
C00M C01F 1.385(8) . ?
C00N H00N 1.0000 . ?
C00N C01E 1.534(9) . ?
C00N C01W 1.521(10) . ?
C00O C017 1.196(9) . ?
C00P C011 1.423(8) . ?
C00P C01J 1.397(8) . ?
C00P C024 1.426(8) . ?
C00Q C01X 1.537(11) . ?
C00Q H00A 0.97(5) . ?
C00Q H00B 1.09(6) . ?
C00Q H00D 1.09(5) . ?
C00R C01L 1.208(9) . ?
C00S C026 1.441(8) . ?
C00S C02P 1.208(9) . ?
C00T C01B 1.425(8) . ?
C00U H00U 1.0000 . ?
C00U C028 1.525(10) . ?
C00U C031 1.528(10) . ?
C00V C01B 1.413(7) . ?
C00V C021 1.422(8) . ?
C00W C010 1.419(7) . ?
C00W C01V 1.422(8) . ?
C00W C029 1.399(8) . ?
C00X H00X 1.0000 . ?
C00X C022 1.532(11) . ?
C00X C02W 1.539(9) . ?
C00Y H00Y 0.9500 . ?
C00Y C019 1.384(8) . ?
C00Z C01I 1.213(9) . ?
C010 C01J 1.395(8) . ?
C011 C01Q 1.199(9) . ?
C012 H01A 0.9800 . ?
C012 H01B 0.9800 . ?
C012 H01C 0.9800 . ?
C012 C01Z 1.548(8) . ?
C013 H01D 0.9800 . ?
C013 H01E 0.9800 . ?
C013 H01F 0.9800 . ?
C013 C01Z 1.545(9) . ?
C014 H01G 0.9800 . ?
C014 H01H 0.9800 . ?
C014 H01I 0.9800 . ?
C014 C01Y 1.548(10) . ?
C015 C019 1.401(8) . ?
C015 C01U 1.429(8) . ?
C016 C017 1.432(8) . ?
C016 C01K 1.395(7) . ?
C016 C036 1.398(7) . ?
C018 H018 0.9500 . ?
C018 C02B 1.378(9) . ?
C018 C02Y 1.402(9) . ?
C019 H019 0.9500 . ?
C01A H01J 0.9800 . ?
C01A H01K 0.9800 . ?
C01A H01L 0.9800 . ?
C01C H01M 1.0000 . ?
C01C C02I 1.544(9) . ?
C01C C02T 1.515(10) . ?
C01D C01R 1.432(9) . ?
C01E H01N 1.02(6) . ?
C01E H01O 1.01(6) . ?
C01E H01P 0.97(4) . ?
C01F H01Q 0.9500 . ?
C01G H01R 0.9800 . ?
C01G H01S 0.9800 . ?
C01G H01T 0.9800 . ?
C01G C01O 1.528(9) . ?
C01H H01U 1.0000 . ?
C01H C023 1.536(8) . ?
C01H C02Z 1.520(8) . ?
C01I C026 1.418(8) . ?
C01J H01V 0.9500 . ?
C01K H01W 0.9500 . ?
C01K C02A 1.385(7) . ?
C01M H01X 1.0000 . ?
C01M C02C 1.524(9) . ?
C01M C02F 1.531(9) . ?
C01O C02L 1.540(10) . ?
C01O H01Y 0.96(5) . ?
C01P H01Z 1.0000 . ?
C01P C020 1.531(9) . ?
C01P C02U 1.541(9) . ?
C01Q C5 1.447(14) . ?
C01Q C1A 1.466(10) . ?
C01R C01S 1.197(9) . ?
C01S C02Y 1.451(10) . ?
C01S C12 1.433(13) . ?
C01T H01 0.9800 . ?
C01T H 0.9800 . ?
C01T HA 0.9800 . ?
C01T C025 1.543(10) . ?
C01U C02S 1.208(9) . ?
C01V C02D 1.194(9) . ?
C01W H1 0.9800 . ?
C01W HB 0.9800 . ?
C01W HC 0.9800 . ?
C01X C02O 1.545(11) . ?
C01X H2 1.03(5) . ?
C01Y H3 1.0000 . ?
C01Y C02R 1.518(9) . ?
C01Z H4 1.0000 . ?
C020 H02A 0.9800 . ?
C020 H02B 0.9800 . ?
C020 H02C 0.9800 . ?
C022 H02D 0.96(6) . ?
C022 H02E 1.05(4) . ?
C022 H02F 0.89(6) . ?
C023 H02G 0.9800 . ?
C023 H02H 0.9800 . ?
C023 H02I 0.9800 . ?
C024 C029 1.393(8) . ?
C024 C02S 1.420(8) . ?
C025 H025 1.0000 . ?
C025 C02X 1.533(9) . ?
C026 C02N 1.378(8) . ?
C027 C02N 1.427(8) . ?
C028 H02J 0.9800 . ?
C028 H02K 0.9800 . ?
C028 H02L 0.9800 . ?
C029 H029 0.9500 . ?
C02A H02M 0.9500 . ?
C02A C02H 1.389(7) . ?
C02B H02N 0.9500 . ?
C02B C02V 1.399(10) . ?
C02C H02O 0.9800 . ?
C02C H02P 0.9800 . ?
C02C H02Q 0.9800 . ?
C02F H02R 0.9800 . ?
C02F H02S 0.9800 . ?
C02F H02T 0.9800 . ?
C02G H02U 0.9500 . ?
C02G C02H 1.389(7) . ?
C02G C036 1.385(7) . ?
C02I H02V 0.9800 . ?
C02I H02W 0.9800 . ?
C02I H02X 0.9800 . ?
O02J C02V 1.352(10) . ?
O02J C1 1.410(10) . ?
C02K H02Y 0.9800 . ?
C02K HD 0.9800 . ?
C02K HE 0.9800 . ?
C02L H02Z 0.9800 . ?
C02L HF 0.9800 . ?
C02L HG 0.9800 . ?
C5 C16 1.385(11) . ?
C5 C3 1.395(11) . ?
C02O H02 1.00(5) . ?
C02O HT 0.98(5) . ?
C02O HU 0.95(6) . ?
C02R H5 0.9800 . ?
C02R HH 0.9800 . ?
C02R HI 0.9800 . ?
C02T H6 0.9800 . ?
C02T HJ 0.9800 . ?
C02T HK 0.9800 . ?
C02U H7 0.9800 . ?
C02U HL 0.9800 . ?
C02U HM 0.9800 . ?
C02V C038 1.389(10) . ?
C02W H8 0.9800 . ?
C02W HN 0.9800 . ?
C02W HO 0.9800 . ?
C02X H9 0.9800 . ?
C02X HP 0.9800 . ?
C02X HQ 0.9800 . ?
C02Y C03A 1.399(9) . ?
C02Z H10 0.9800 . ?
C02Z HR 0.9800 . ?
C02Z HS 0.9800 . ?
C031 H03A 0.9800 . ?
C031 H03B 0.9800 . ?
C031 H03C 0.9800 . ?
C036 H036 0.9500 . ?
C038 H038 0.9500 . ?
C038 C03A 1.380(9) . ?
C03A H03D 0.9500 . ?
C16 H16 0.9500 . ?
C16 C2 1.395(11) . ?
C9 H9A 0.9500 . ?
C9 C11 1.389(11) . ?
C9 C3 1.394(11) . ?
C11 C2 1.378(11) . ?
C11 O1 1.36(2) . ?
C2 H2A 0.9500 . ?
C3 H3A 0.9500 . ?
C1A C16A 1.401(10) . ?
C1A C3A 1.393(10) . ?
C16A H16A 0.9500 . ?
C16A C2A 1.381(9) . ?
C3A H3AA 0.9500 . ?
C3A C9A 1.394(10) . ?
C9A H9AA 0.9500 . ?
C9A C11A 1.377(11) . ?
C11A C2A 1.396(10) . ?
C11A O2 1.367(10) . ?
C2A H2AA 0.9500 . ?
C12 C03B 1.370(15) . ?
C12 C10 1.418(15) . ?
C03B H03E 0.9500 . ?
C03B C0 1.431(15) . ?
C0 H0 0.9500 . ?
C0 C7 1.380(17) . ?
C7 C8 1.376(16) . ?
C7 O3 1.41(2) . ?
C8 H8A 0.9500 . ?
C8 C10 1.372(13) . ?
C10 H10A 0.9500 . ?
C1 O3 1.424(15) . ?
C1 H1A 0.86(5) . ?
O2 C6 1.403(11) . ?
C6 O1 1.436(17) . ?
C6 H6A 1.01(4) . ?
C6 H6B 0.90(6) . ?
Cl3 C13 0.990(10) . ?
Cl4 C4 1.737(6) . ?
Cl5 C4 1.598(7) . ?
C4 H4A 1.0000 . ?
C4 Cl3A 1.680(6) . ?
Cl4A C13 2.011(15) . ?
C13 H13 0.9500 . ?

loop_
_geom_torsion_atom_site_label_1
_geom_torsion_atom_site_label_2
_geom_torsion_atom_site_label_3
_geom_torsion_atom_site_label_4
_geom_torsion
_geom_torsion_site_symmetry_1
_geom_torsion_site_symmetry_2
_geom_torsion_site_symmetry_3
_geom_torsion_site_symmetry_4
_geom_torsion_publ_flag
O00A C00M C00Y C019 179.9(6) . . . . ?
O00A C00M C01F C00C -179.0(7) . . . . ?
C00C C015 C019 C00Y 0.2(10) . . . . ?
C00G C00K C01B C00T 179.0(6) . . . . ?
C00G C00K C01B C00V 0.3(10) . . . . ?
C00H C010 C01J C00P -175.9(6) . . . . ?
C00J C00V C01B C00K 3.6(10) . . . . ?
C00J C00V C01B C00T -175.0(6) . . . . ?
C00K C00G C01D C00J 3.9(10) . . . . ?
C00K C00G C01D C01R -176.8(6) . . . . ?
C00L Si04 C01P C020 -176.4(5) . . . . ?
C00L Si04 C01P C02U -51.1(6) . . . . ?
C00L Si04 C01X C00Q -67.6(6) . . . . ?
C00L Si04 C01X C02O 57.4(6) . . . . ?
C00L Si04 C01Y C014 -30.4(6) . . . . ?
C00L Si04 C01Y C02R -157.1(5) . . . . ?
C00M C00Y C019 C015 -1.1(10) . . . . ?
C00N Si03 C01O C01G 57.2(6) . . . . ?
C00N Si03 C01O C02L -176.2(5) . . . . ?
C00N Si03 C01Z C012 79.9(6) . . . . ?
C00N Si03 C01Z C013 -44.7(5) . . . . ?
C00O C00G C00K C01B 175.3(7) . . . . ?
C00O C00G C01D C00J -175.5(6) . . . . ?
C00O C00G C01D C01R 3.9(10) . . . . ?
C00P C024 C029 C00W 1.7(10) . . . . ?
C00R C00D C00E C00I 177.6(6) . . . . ?
C00R C00D C00E C02D -2.9(10) . . . . ?
C00S C026 C02N C00F -179.5(6) . . . . ?
C00S C026 C02N C027 2.0(10) . . . . ?
C00U Si01 C01M C02C 168.0(5) . . . . ?
C00U Si01 C01M C02F -66.8(6) . . . . ?
C00V C00J C01D C00G 0.1(10) . . . . ?
C00V C00J C01D C01R -179.3(6) . . . . ?
C00W C010 C01J C00P 2.8(10) . . . . ?
C00X Si02 C01H C023 -80.5(5) . . . . ?
C00X Si02 C01H C02Z 153.9(5) . . . . ?
C00X Si02 C025 C01T -49.0(5) . . . . ?
C00X Si02 C025 C02X -173.9(5) . . . . ?
C00Y C00M C01F C00C -0.5(11) . . . . ?
C00Z Si03 C00N C01E 60.0(6) . . . . ?
C00Z Si03 C00N C01W -64.7(5) . . . . ?
C00Z Si03 C01O C01G 171.9(6) . . . . ?
C00Z Si03 C01O C02L -61.5(6) . . . . ?
C00Z Si03 C01Z C012 -39.8(6) . . . . ?
C00Z Si03 C01Z C013 -164.4(4) . . . . ?
C010 C00W C029 C024 2.0(10) . . . . ?
C011 C00P C01J C010 -178.7(6) . . . . ?
C011 C00P C024 C029 176.4(6) . . . . ?
C011 C00P C024 C02S -5.5(11) . . . . ?
C011 C01Q C5 C16 172(3) . . . . ?
C011 C01Q C5 C3 -9(5) . . . . ?
C015 C00C C01F C00M -0.4(12) . . . . ?
C016 C01K C02A C02H -0.5(10) . . . . ?
C017 C016 C01K C02A -179.9(7) . . . . ?
C017 C016 C036 C02G -179.6(7) . . . . ?
C018 C02B C02V O02J 178.0(11) . . . . ?
C018 C02B C02V C038 1.3(16) . . . . ?
C018 C02Y C03A C038 -0.5(19) . . . . ?
C01A O00A C00M C00Y 179.0(6) . . . . ?
C01A O00A C00M C01F -2.4(10) . . . . ?
C01C Si01 C00U C028 60.2(6) . . . . ?
C01C Si01 C00U C031 -174.3(5) . . . . ?
C01C Si01 C01M C02C -65.9(6) . . . . ?
C01C Si01 C01M C02F 59.3(6) . . . . ?
C01D C00G C00K C01B -4.1(10) . . . . ?
C01D C00J C00V C01B -3.8(10) . . . . ?
C01D C00J C00V C021 175.6(6) . . . . ?
C01F C00C C015 C019 0.6(11) . . . . ?
C01F C00C C015 C01U -179.7(7) . . . . ?
C01F C00M C00Y C019 1.3(10) . . . . ?
C01H Si02 C00X C022 -58.4(6) . . . . ?
C01H Si02 C00X C02W 68.6(6) . . . . ?
C01H Si02 C025 C01T -174.7(4) . . . . ?
C01H Si02 C025 C02X 60.3(6) . . . . ?
C01I C026 C02N C00F 1.3(10) . . . . ?
C01I C026 C02N C027 -177.2(6) . . . . ?
C01J C00P C024 C029 -3.2(10) . . . . ?
C01J C00P C024 C02S 175.0(6) . . . . ?
C01K C016 C036 C02G 0.3(11) . . . . ?
C01K C02A C02H O009 179.9(6) . . . . ?
C01K C02A C02H C02G 0.5(10) . . . . ?
C01L Si02 C00X C022 60.4(6) . . . . ?
C01L Si02 C00X C02W -172.5(6) . . . . ?
C01L Si02 C01H C023 164.5(4) . . . . ?
C01L Si02 C01H C02Z 38.9(6) . . . . ?
C01L Si02 C025 C01T 64.1(5) . . . . ?
C01L Si02 C025 C02X -60.9(6) . . . . ?
C01M Si01 C00U C028 -174.7(5) . . . . ?
C01M Si01 C00U C031 -49.2(6) . . . . ?
C01N C00D C00E C00I -0.2(10) . . . . ?
C01N C00D C00E C02D 179.3(6) . . . . ?
C01O Si03 C00N C01E 172.4(5) . . . . ?
C01O Si03 C00N C01W 47.8(5) . . . . ?
C01O Si03 C01Z C012 -154.7(5) . . . . ?
C01O Si03 C01Z C013 80.7(5) . . . . ?
C01P Si04 C01X C00Q 49.4(6) . . . . ?
C01P Si04 C01X C02O 174.4(5) . . . . ?
C01P Si04 C01Y C014 -147.9(5) . . . . ?
C01P Si04 C01Y C02R 85.4(6) . . . . ?
C01Q C5 C16 C2 179.1(19) . . . . ?
C01Q C5 C3 C9 -179(2) . . . . ?
C01Q C1A C16A C2A -178.2(9) . . . . ?
C01Q C1A C3A C9A 178.0(10) . . . . ?
C01R C01S C12 C03B -169(3) . . . . ?
C01R C01S C12 C10 14(4) . . . . ?
C01S C02Y C03A C038 178.0(11) . . . . ?
C01S C12 C03B C0 -178.5(14) . . . . ?
C01S C12 C10 C8 178.4(14) . . . . ?
C01U C015 C019 C00Y -179.5(7) . . . . ?
C01V C00W C010 C00H -4.5(10) . . . . ?
C01V C00W C010 C01J 176.9(6) . . . . ?
C01V C00W C029 C024 -179.1(6) . . . . ?
C01X Si04 C01P C020 67.4(6) . . . . ?
C01X Si04 C01P C02U -167.3(5) . . . . ?
C01X Si04 C01Y C014 86.7(5) . . . . ?
C01X Si04 C01Y C02R -40.0(6) . . . . ?
C01Y Si04 C01P C020 -58.4(6) . . . . ?
C01Y Si04 C01P C02U 67.0(6) . . . . ?
C01Y Si04 C01X C00Q 174.0(5) . . . . ?
C01Y Si04 C01X C02O -61.0(6) . . . . ?
C01Z Si03 C00N C01E -61.5(6) . . . . ?
C01Z Si03 C00N C01W 173.8(4) . . . . ?
C01Z Si03 C01O C01G -69.1(6) . . . . ?
C01Z Si03 C01O C02L 57.5(6) . . . . ?
C021 C00V C01B C00K -175.8(6) . . . . ?
C021 C00V C01B C00T 5.6(10) . . . . ?
C024 C00P C01J C010 0.9(10) . . . . ?
C025 Si02 C00X C022 175.7(5) . . . . ?
C025 Si02 C00X C02W -57.3(7) . . . . ?
C025 Si02 C01H C023 44.9(5) . . . . ?
C025 Si02 C01H C02Z -80.7(6) . . . . ?
C029 C00W C010 C00H 174.5(6) . . . . ?
C029 C00W C010 C01J -4.2(10) . . . . ?
C02B C018 C02Y C01S -178.0(10) . . . . ?
C02B C018 C02Y C03A 0.7(17) . . . . ?
C02B C02V C038 C03A -1(2) . . . . ?
C02H C02G C036 C016 -0.4(12) . . . . ?
O02J C02V C038 C03A -178.1(12) . . . . ?
C02K O009 C02H C02A -179.0(6) . . . . ?
C02K O009 C02H C02G 0.4(10) . . . . ?
C5 C16 C2 C11 -1(2) . . . . ?
C02P Si01 C00U C028 -57.9(6) . . . . ?
C02P Si01 C00U C031 67.6(6) . . . . ?
C02P Si01 C01M C02C 51.7(6) . . . . ?
C02P Si01 C01M C02F 176.9(5) . . . . ?
C02S C024 C029 C00W -176.4(7) . . . . ?
C02V C038 C03A C02Y 1(2) . . . . ?
C02Y C018 C02B C02V -1.1(16) . . . . ?
C036 C016 C01K C02A 0.1(10) . . . . ?
C036 C02G C02H O009 -179.4(7) . . . . ?
C036 C02G C02H C02A 0.0(11) . . . . ?
C16 C5 C3 C9 1(3) . . . . ?
C9 C11 C2 C16 2(4) . . . . ?
C9 C11 O1 C6 -174.2(18) . . . . ?
C11 C9 C3 C5 0(4) . . . . ?
C2 C11 O1 C6 8(4) . . . . ?
C3 C5 C16 C2 -1(2) . . . . ?
C3 C9 C11 C2 -2(4) . . . . ?
C3 C9 C11 O1 -179(2) . . . . ?
C1A C16A C2A C11A 1.1(16) . . . . ?
C1A C3A C9A C11A -0.6(16) . . . . ?
C16A C1A C3A C9A -0.9(16) . . . . ?
C3A C1A C16A C2A 0.6(16) . . . . ?
C3A C9A C11A C2A 2.4(16) . . . . ?
C3A C9A C11A O2 178.9(10) . . . . ?
C9A C11A C2A C16A -2.7(16) . . . . ?
C9A C11A O2 C6 -3.8(15) . . . . ?
C2A C11A O2 C6 172.9(9) . . . . ?
C12 C03B C0 C7 0(2) . . . . ?
C03B C12 C10 C8 1(2) . . . . ?
C03B C0 C7 C8 2(3) . . . . ?
C03B C0 C7 O3 -179.8(17) . . . . ?
C0 C7 C8 C10 -2(3) . . . . ?
C0 C7 O3 C1 -5(3) . . . . ?
C7 C8 C10 C12 0(3) . . . . ?
C8 C7 O3 C1 173.5(15) . . . . ?
C10 C12 C03B C0 -1(2) . . . . ?
C1 O02J C02V C02B 7.6(15) . . . . ?
C1 O02J C02V C038 -175.7(11) . . . . ?
O2 C11A C2A C16A -179.4(9) . . . . ?
O1 C11 C2 C16 179(2) . . . . ?
O3 C7 C8 C10 179.7(16) . . . . ?
